data_7034738
loop_
_publ_author_name
'Evans, Lloyd T. J.'
'Farnaby, Joy H.'
'Coles, Martyn P.'
'Cloke, F Geoffrey N'
'Hitchcock, Peter B.'

_publ_section_title
;
 Group 4 metal compounds incorporating the amide ligand,
 [N(SiMe2{C6H4-2-OMe})2](.).
;
_journal_issue 19
_journal_name_full 'Dalton transactions (Cambridge, England : 2003)'
_journal_page_first 8950
_journal_page_last 8958
_journal_paper_doi 10.1039/c5dt00684h
_journal_volume 44
_journal_year 2015
_chemical_compound_source 'synthesis as described'
_chemical_formula_moiety '3(C36 H52 Cl2 N2 O4 Si4 Zr), 11(C7 H8)'
_chemical_formula_sum 'C185 H244 Cl6 N6 O12 Si12 Zr3'
_chemical_formula_weight 3567.3
_chemical_name_systematic
;
 ?
;
_space_group_IT_number 14
_symmetry_cell_setting monoclinic
_symmetry_Int_Tables_number 14
_symmetry_space_group_name_Hall '-P 2ybc'
_symmetry_space_group_name_H-M 'P 1 21/c 1'
_atom_sites_solution_hydrogens geom
_atom_sites_solution_primary direct
_atom_sites_solution_secondary difmap
_audit_conform_dict_location ftp://ftp.iucr.org/pub/cif_core.dic
_audit_conform_dict_name cif_core.dic
_audit_conform_dict_version 2.3
_audit_creation_date 2006-03-17T11:20:17-00:00
_audit_creation_method 'WinGX routine CIF_UPDATE'
_audit_update_record
;
2015-01-19 deposited with the CCDC.
2015-04-07 downloaded from the CCDC.
;
_cell_angle_alpha 90
_cell_angle_beta 97.67
_cell_angle_gamma 90
_cell_formula_units_Z 4
_cell_length_a 33.2755(2)
_cell_length_b 20.1404(1)
_cell_length_c 28.4984(2)
_cell_measurement_reflns_used 696931
_cell_measurement_temperature 173(2)
_cell_measurement_theta_max 26.022
_cell_measurement_theta_min 3.395
_cell_measurement_wavelength 0.71073
_cell_volume 18928.2(2)
_computing_cell_refinement 'HKL Scalepack (Otwinowski & Minor 1997)'
_computing_data_collection 'Collect (Nonius BV, 1997-2000)'
_computing_data_reduction 'HKL Denzo and Scalepack (Otwinowski & Minor 1997)'
_computing_molecular_graphics 'Ortep-3 for Windows (Farrugia, 1997)'
_computing_publication_material 'WinGX publication routines (Farrugia, 1999)'
_computing_structure_refinement 'SHELXL-97 (Sheldrick, 1997)'
_computing_structure_solution 'SHELXS-86 (Sheldrick, 1986)'
_diffrn_ambient_temperature 173(2)
_diffrn_detector 'CCD plate'
_diffrn_detector_area_resol_mean 9
_diffrn_measured_fraction_theta_full 0.98
_diffrn_measured_fraction_theta_max 0.98
_diffrn_measurement_device '95mm CCD camera on \k-goniostat'
_diffrn_measurement_device_type KappaCCD
_diffrn_measurement_method 'CCD rotation images, thick slices'
_diffrn_orient_matrix_type 'by Nonius Collect from scalepack cell'
_diffrn_orient_matrix_UB_11 -0.13698E-2
_diffrn_orient_matrix_UB_12 -0.236093E-1
_diffrn_orient_matrix_UB_13 -0.265683E-1
_diffrn_orient_matrix_UB_21 -0.40458E-2
_diffrn_orient_matrix_UB_22 -0.432786E-1
_diffrn_orient_matrix_UB_23 0.138614E-1
_diffrn_orient_matrix_UB_31 -0.351476E-1
_diffrn_orient_matrix_UB_32 0.59018E-2
_diffrn_orient_matrix_UB_33 -0.46356E-2
_diffrn_radiation_monochromator graphite
_diffrn_radiation_probe x-ray
_diffrn_radiation_type MoK\a
_diffrn_radiation_wavelength 0.71073
_diffrn_reflns_av_R_equivalents 0.0509
_diffrn_reflns_av_unetI/netI 0.0332
_diffrn_reflns_limit_h_max 40
_diffrn_reflns_limit_h_min -41
_diffrn_reflns_limit_k_max 24
_diffrn_reflns_limit_k_min -18
_diffrn_reflns_limit_l_max 34
_diffrn_reflns_limit_l_min -34
_diffrn_reflns_number 181555
_diffrn_reflns_theta_full 26.03
_diffrn_reflns_theta_max 26.03
_diffrn_reflns_theta_min 3.42
_diffrn_source 'Enraf Nonius FR590'
_exptl_absorpt_coefficient_mu 0.38
_exptl_absorpt_correction_T_max 0.9194
_exptl_absorpt_correction_T_min 0.8299
_exptl_absorpt_correction_type multi-scan
_exptl_absorpt_process_details
;
        [c.f. r.h. blessing, acta cryst. (1995), a51, 33-38]
;
_exptl_crystal_colour colourless
_exptl_crystal_density_diffrn 1.252
_exptl_crystal_density_method 'not measured'
_exptl_crystal_description prism
_exptl_crystal_F_000 7528
_exptl_crystal_size_max 0.4
_exptl_crystal_size_mid 0.4
_exptl_crystal_size_min 0.25
_refine_diff_density_max 1.471
_refine_diff_density_min -0.846
_refine_diff_density_rms 0.111
_refine_ls_extinction_method none
_refine_ls_goodness_of_fit_ref 1.194
_refine_ls_hydrogen_treatment constr
_refine_ls_matrix_type full
_refine_ls_number_parameters 1824
_refine_ls_number_reflns 36595
_refine_ls_number_restraints 8
_refine_ls_restrained_S_all 1.196
_refine_ls_R_factor_all 0.0931
_refine_ls_R_factor_gt 0.0784
_refine_ls_shift/su_max 0.001
_refine_ls_shift/su_mean 0
_refine_ls_structure_factor_coef Fsqd
_refine_ls_weighting_details 'calc w=1/[\s^2^(Fo^2^)+(0.0558P)^2^+92.9558P] where P=(Fo^2^+2Fc^2^)/3'
_refine_ls_weighting_scheme calc
_refine_ls_wR_factor_gt 0.2077
_refine_ls_wR_factor_ref 0.2177
_reflns_number_gt 30383
_reflns_number_total 36595
_reflns_threshold_expression >2sigma(I)
_cod_data_source_file c5dt00684h2.cif
_cod_data_source_block (5)-mar1506
_cod_depositor_comments 'Adding full bibliography for 7034734--7034738.cif.'
_cod_database_code 7034738

loop_
_symmetry_equiv_pos_as_xyz
'x, y, z'
'-x, y+1/2, -z+1/2'
'-x, -y, -z'
'x, -y-1/2, z-1/2'

loop_
_atom_site_label
_atom_site_type_symbol
_atom_site_fract_x
_atom_site_fract_y
_atom_site_fract_z
_atom_site_U_iso_or_equiv
_atom_site_adp_type
_atom_site_occupancy
_atom_site_symmetry_multiplicity
_atom_site_calc_flag
_atom_site_refinement_flags
_atom_site_disorder_assembly
_atom_site_disorder_group
Zr Zr 0.428058(14) 0.74580(2) 0.097272(18) 0.02909(12) Uani 1 1 d . . .
Cl1 Cl 0.48595(4) 0.82167(6) 0.11413(5) 0.0363(3) Uani 1 1 d . . .
Cl2 Cl 0.36998(4) 0.67360(6) 0.10551(5) 0.0367(3) Uani 1 1 d . . .
Si1 Si 0.34466(4) 0.82672(7) 0.05451(6) 0.0337(3) Uani 1 1 d . . .
Si2 Si 0.41640(4) 0.85015(7) 0.00369(5) 0.0322(3) Uani 1 1 d . . .
Si3 Si 0.43670(5) 0.61948(7) 0.02226(6) 0.0392(4) Uani 1 1 d . . .
Si4 Si 0.51058(5) 0.65672(7) 0.08968(7) 0.0402(4) Uani 1 1 d . . .
O1 O 0.40020(11) 0.80892(19) 0.15760(14) 0.0382(9) Uani 1 1 d . . .
O2 O 0.44540(12) 0.9616(2) -0.05300(15) 0.0435(9) Uani 1 1 d . . .
O3 O 0.39565(14) 0.4996(2) -0.02345(19) 0.0590(13) Uani 1 1 d . . .
O4 O 0.45574(11) 0.6980(2) 0.17193(14) 0.0408(9) Uani 1 1 d . . .
N1 N 0.39574(12) 0.8091(2) 0.04933(16) 0.0305(9) Uani 1 1 d . . .
N2 N 0.46008(13) 0.6730(2) 0.06706(17) 0.0341(10) Uani 1 1 d . . .
C1 C 0.4245(2) 0.8438(4) 0.1955(3) 0.064(2) Uani 1 1 d . . .
H1A H 0.4117 0.8864 0.2009 0.096 Uiso 1 1 calc R . .
H1B H 0.4516 0.8516 0.1868 0.096 Uiso 1 1 calc R . .
H1C H 0.4267 0.817 0.2244 0.096 Uiso 1 1 calc R . .
C2 C 0.35784(16) 0.8121(2) 0.1595(2) 0.0356(12) Uani 1 1 d . . .
C3 C 0.3436(2) 0.8068(3) 0.2031(2) 0.0499(15) Uani 1 1 d . . .
H3 H 0.362 0.801 0.2313 0.06 Uiso 1 1 calc R . .
C4 C 0.3023(2) 0.8101(3) 0.2049(3) 0.0572(17) Uani 1 1 d . . .
H4 H 0.2924 0.8073 0.2346 0.069 Uiso 1 1 calc R . .
C5 C 0.2753(2) 0.8174(3) 0.1639(3) 0.0539(17) Uani 1 1 d . . .
H5 H 0.247 0.8198 0.1652 0.065 Uiso 1 1 calc R . .
C6 C 0.29037(18) 0.8212(3) 0.1211(2) 0.0450(14) Uani 1 1 d . . .
H6 H 0.2717 0.8256 0.093 0.054 Uiso 1 1 calc R . .
C7 C 0.33222(16) 0.8189(2) 0.1171(2) 0.0350(12) Uani 1 1 d . . .
C8 C 0.32957(18) 0.9146(3) 0.0394(3) 0.0484(15) Uani 1 1 d . . .
H8A H 0.3479 0.945 0.0587 0.073 Uiso 1 1 calc R . .
H8B H 0.3017 0.922 0.0458 0.073 Uiso 1 1 calc R . .
H8C H 0.3312 0.9227 0.0058 0.073 Uiso 1 1 calc R . .
C9 C 0.30883(17) 0.7700(3) 0.0168(2) 0.0463(14) Uani 1 1 d . . .
H9A H 0.3163 0.7237 0.0241 0.07 Uiso 1 1 calc R . .
H9B H 0.3105 0.7787 -0.0167 0.07 Uiso 1 1 calc R . .
H9C H 0.2811 0.7779 0.0233 0.07 Uiso 1 1 calc R . .
C10 C 0.38010(19) 0.8492(3) -0.0527(2) 0.0484(15) Uani 1 1 d . . .
H10A H 0.3544 0.8697 -0.0471 0.073 Uiso 1 1 calc R . .
H10B H 0.3752 0.8032 -0.0632 0.073 Uiso 1 1 calc R . .
H10C H 0.3917 0.8742 -0.0771 0.073 Uiso 1 1 calc R . .
C11 C 0.46367(17) 0.8104(3) -0.0109(2) 0.0411(13) Uani 1 1 d . . .
H11A H 0.4839 0.8094 0.0174 0.062 Uiso 1 1 calc R . .
H11B H 0.4743 0.8359 -0.0358 0.062 Uiso 1 1 calc R . .
H11C H 0.4577 0.7649 -0.022 0.062 Uiso 1 1 calc R . .
C12 C 0.42897(15) 0.9386(2) 0.0227(2) 0.0331(11) Uani 1 1 d . . .
C13 C 0.42587(16) 0.9611(3) 0.0687(2) 0.0373(12) Uani 1 1 d . . .
H13 H 0.4172 0.9309 0.0909 0.045 Uiso 1 1 calc R . .
C14 C 0.43505(19) 1.0256(3) 0.0829(2) 0.0459(14) Uani 1 1 d . . .
H14 H 0.4321 1.0397 0.1141 0.055 Uiso 1 1 calc R . .
C15 C 0.44869(18) 1.0698(3) 0.0508(3) 0.0491(16) Uani 1 1 d . . .
H15 H 0.4548 1.1144 0.0601 0.059 Uiso 1 1 calc R . .
C16 C 0.45335(16) 1.0493(3) 0.0060(2) 0.0424(14) Uani 1 1 d . . .
H16 H 0.4635 1.0792 -0.0154 0.051 Uiso 1 1 calc R . .
C17 C 0.44313(15) 0.9849(3) -0.0080(2) 0.0348(12) Uani 1 1 d . . .
C18 C 0.4563(2) 1.0070(3) -0.0874(3) 0.0546(17) Uani 1 1 d . . .
H18A H 0.4373 1.0445 -0.0902 0.082 Uiso 1 1 calc R . .
H18B H 0.4551 0.9846 -0.118 0.082 Uiso 1 1 calc R . .
H18C H 0.4839 1.0233 -0.0775 0.082 Uiso 1 1 calc R . .
C19 C 0.3695(2) 0.4554(4) -0.0523(3) 0.069(2) Uani 1 1 d . . .
H19A H 0.3821 0.4115 -0.0523 0.103 Uiso 1 1 calc R . .
H19B H 0.3647 0.4726 -0.0848 0.103 Uiso 1 1 calc R . .
H19C H 0.3436 0.4519 -0.0397 0.103 Uiso 1 1 calc R . .
C20 C 0.40167(19) 0.4891(3) 0.0238(3) 0.0504(16) Uani 1 1 d . . .
C21 C 0.3890(2) 0.4309(3) 0.0448(3) 0.062(2) Uani 1 1 d . . .
H21 H 0.3753 0.3969 0.0258 0.075 Uiso 1 1 calc R . .
C22 C 0.3966(3) 0.4239(3) 0.0926(4) 0.076(3) Uani 1 1 d . . .
H22 H 0.3885 0.3842 0.1067 0.091 Uiso 1 1 calc R . .
C23 C 0.4161(2) 0.4738(3) 0.1217(3) 0.0616(19) Uani 1 1 d . . .
H23 H 0.4211 0.4683 0.1551 0.074 Uiso 1 1 calc R . .
C24 C 0.42794(18) 0.5313(3) 0.1002(3) 0.0479(15) Uani 1 1 d . . .
H24 H 0.4409 0.5655 0.1196 0.057 Uiso 1 1 calc R . .
C25 C 0.42156(17) 0.5405(3) 0.0516(2) 0.0415(14) Uani 1 1 d . . .
C26 C 0.39119(19) 0.6577(3) -0.0127(2) 0.0467(14) Uani 1 1 d . . .
H26A H 0.3713 0.6688 0.0085 0.07 Uiso 1 1 calc R . .
H26B H 0.3792 0.6261 -0.0368 0.07 Uiso 1 1 calc R . .
H26C H 0.3992 0.6981 -0.0282 0.07 Uiso 1 1 calc R . .
C27 C 0.4716(2) 0.6011(3) -0.0224(3) 0.0568(18) Uani 1 1 d . . .
H27A H 0.4965 0.5807 -0.0065 0.085 Uiso 1 1 calc R . .
H27B H 0.4784 0.6425 -0.0376 0.085 Uiso 1 1 calc R . .
H27C H 0.4583 0.5706 -0.0463 0.085 Uiso 1 1 calc R . .
C28 C 0.5256(2) 0.5665(3) 0.0892(3) 0.065(2) Uani 1 1 d . . .
H28A H 0.5077 0.5404 0.1067 0.097 Uiso 1 1 calc R . .
H28B H 0.5537 0.5616 0.1042 0.097 Uiso 1 1 calc R . .
H28C H 0.5233 0.5507 0.0564 0.097 Uiso 1 1 calc R . .
C29 C 0.54604(18) 0.7035(3) 0.0559(3) 0.0492(15) Uani 1 1 d . . .
H29A H 0.539 0.7507 0.0553 0.074 Uiso 1 1 calc R . .
H29B H 0.5437 0.6865 0.0234 0.074 Uiso 1 1 calc R . .
H29C H 0.5739 0.6976 0.0713 0.074 Uiso 1 1 calc R . .
C30 C 0.52357(16) 0.6788(3) 0.1548(2) 0.0411(13) Uani 1 1 d . . .
C31 C 0.56459(19) 0.6753(3) 0.1729(3) 0.0559(17) Uani 1 1 d . . .
H31 H 0.5835 0.6644 0.152 0.067 Uiso 1 1 calc R . .
C32 C 0.5791(2) 0.6870(4) 0.2206(3) 0.067(2) Uani 1 1 d . . .
H32 H 0.6073 0.6842 0.2315 0.08 Uiso 1 1 calc R . .
C33 C 0.5522(2) 0.7025(4) 0.2515(3) 0.065(2) Uani 1 1 d . . .
H33 H 0.5616 0.7105 0.284 0.078 Uiso 1 1 calc R . .
C34 C 0.5113(2) 0.7064(4) 0.2346(3) 0.0557(17) Uani 1 1 d . . .
H34 H 0.4924 0.7176 0.2555 0.067 Uiso 1 1 calc R . .
C35 C 0.49804(17) 0.6943(3) 0.1881(2) 0.0409(13) Uani 1 1 d . . .
C36 C 0.4314(2) 0.6694(5) 0.2054(3) 0.071(2) Uani 1 1 d . . .
H36A H 0.4443 0.6286 0.2187 0.106 Uiso 1 1 calc R . .
H36B H 0.4043 0.6591 0.1892 0.106 Uiso 1 1 calc R . .
H36C H 0.4292 0.7012 0.231 0.106 Uiso 1 1 calc R . .
Zr1A Zr 0.084834(14) 0.74756(2) 0.086941(17) 0.02594(11) Uani 1 1 d . A 1
Cl1A Cl 0.02510(4) 0.67701(6) 0.09138(5) 0.0343(3) Uani 1 1 d . A 1
Cl2A Cl 0.14359(4) 0.82094(6) 0.10856(5) 0.0349(3) Uani 1 1 d . A 1
Si1A Si 0.16741(4) 0.65558(7) 0.08508(6) 0.0361(3) Uani 1 1 d . A 1
Si2A Si 0.09712(4) 0.62464(7) 0.01071(5) 0.0318(3) Uani 1 1 d . A 1
Si3A Si 0.07955(4) 0.85211(7) -0.00646(5) 0.0283(3) Uani 1 1 d . A 1
Si4A Si 0.00460(4) 0.83186(7) 0.03808(5) 0.0283(3) Uani 1 1 d . A 1
O1A O 0.10760(11) 0.69988(19) 0.16260(13) 0.0396(9) Uani 1 1 d . A 1
O2A O 0.05884(12) 0.51209(19) -0.04570(15) 0.0432(9) Uani 1 1 d . A 1
O3A O 0.11485(12) 0.96214(19) -0.05808(15) 0.0448(10) Uani 1 1 d . A 1
O4A O 0.05485(11) 0.81463(19) 0.14409(13) 0.0363(8) Uani 1 1 d . A 1
N1A N 0.11781(12) 0.6737(2) 0.05915(16) 0.0324(9) Uani 1 1 d . A 1
N2A N 0.05597(12) 0.81118(19) 0.03708(14) 0.0262(8) Uani 1 1 d . A 1
C1A C 0.0816(2) 0.6665(5) 0.1922(3) 0.078(3) Uani 1 1 d . A 1
H1A1 H 0.0956 0.6271 0.2066 0.116 Uiso 1 1 calc R A 1
H1A2 H 0.0564 0.653 0.1729 0.116 Uiso 1 1 calc R A 1
H1A3 H 0.0755 0.6968 0.2172 0.116 Uiso 1 1 calc R A 1
C2A C 0.14944(17) 0.6968(3) 0.1806(2) 0.0393(13) Uani 1 1 d . A 1
C3A C 0.1608(2) 0.7154(3) 0.2274(2) 0.0539(16) Uani 1 1 d . A 1
H3A H 0.141 0.73 0.2461 0.065 Uiso 1 1 calc R A 1
C4A C 0.2013(2) 0.7126(4) 0.2466(3) 0.064(2) Uani 1 1 d . A 1
H4A H 0.2096 0.7259 0.2784 0.077 Uiso 1 1 calc R A 1
C5A C 0.2284(2) 0.6909(4) 0.2195(3) 0.066(2) Uani 1 1 d . A 1
H5A H 0.2561 0.6873 0.2328 0.079 Uiso 1 1 calc R A 1
C6A C 0.21721(19) 0.6733(3) 0.1721(3) 0.0533(17) Uani 1 1 d . A 1
H6A H 0.2375 0.6588 0.154 0.064 Uiso 1 1 calc R A 1
C7A C 0.17676(17) 0.6764(3) 0.1505(2) 0.0415(13) Uani 1 1 d . A 1
C8A C 0.20583(17) 0.7030(3) 0.0564(2) 0.0470(15) Uani 1 1 d . A 1
H8A1 H 0.1995 0.7505 0.0568 0.071 Uiso 1 1 calc R A 1
H8A2 H 0.2053 0.6881 0.0236 0.071 Uiso 1 1 calc R A 1
H8A3 H 0.2329 0.6953 0.0738 0.071 Uiso 1 1 calc R A 1
C9A C 0.18176(18) 0.5656(3) 0.0824(3) 0.0521(16) Uani 1 1 d . A 1
H9A1 H 0.1623 0.5386 0.0971 0.078 Uiso 1 1 calc R A 1
H9A2 H 0.209 0.5591 0.0995 0.078 Uiso 1 1 calc R A 1
H9A3 H 0.1814 0.5522 0.0493 0.078 Uiso 1 1 calc R A 1
C10A C 0.05266(17) 0.6651(3) -0.0248(2) 0.0397(13) Uani 1 1 d . A 1
H10D H 0.0317 0.6739 -0.0045 0.06 Uiso 1 1 calc R A 1
H10E H 0.0417 0.6356 -0.0507 0.06 Uiso 1 1 calc R A 1
H10F H 0.0612 0.707 -0.0378 0.06 Uiso 1 1 calc R A 1
C11A C 0.13478(19) 0.6108(3) -0.0318(2) 0.0446(14) Uani 1 1 d . A 1
H11D H 0.1591 0.5895 -0.0152 0.067 Uiso 1 1 calc R A 1
H11E H 0.1422 0.6535 -0.0447 0.067 Uiso 1 1 calc R A 1
H11F H 0.1227 0.5821 -0.0577 0.067 Uiso 1 1 calc R A 1
C12A C 0.07941(15) 0.5426(2) 0.0335(2) 0.0355(12) Uani 1 1 d . A 1
C13A C 0.08192(17) 0.5266(3) 0.0808(2) 0.0412(13) Uani 1 1 d . A 1
H13A H 0.0931 0.5581 0.1037 0.049 Uiso 1 1 calc R A 1
C14A C 0.06875(18) 0.4663(3) 0.0960(3) 0.0496(15) Uani 1 1 d . A 1
H14A H 0.072 0.4562 0.1289 0.059 Uiso 1 1 calc R A 1
C15A C 0.05084(19) 0.4208(3) 0.0637(3) 0.0522(17) Uani 1 1 d . A 1
H15A H 0.0412 0.3798 0.0743 0.063 Uiso 1 1 calc R A 1
C16A C 0.04697(17) 0.4347(3) 0.0161(3) 0.0449(15) Uani 1 1 d . A 1
H16A H 0.0346 0.4036 -0.0063 0.054 Uiso 1 1 calc R A 1
C17A C 0.06142(16) 0.4951(3) 0.0009(2) 0.0369(12) Uani 1 1 d . A 1
C18A C 0.0356(2) 0.4716(3) -0.0806(3) 0.0558(17) Uani 1 1 d . A 1
H18D H 0.049 0.4286 -0.0824 0.084 Uiso 1 1 calc R A 1
H18E H 0.0335 0.4937 -0.1114 0.084 Uiso 1 1 calc R A 1
H18F H 0.0084 0.4649 -0.0717 0.084 Uiso 1 1 calc R A 1
C19A C 0.1281(2) 1.0076(3) -0.0910(3) 0.0548(17) Uani 1 1 d . A 1
H19D H 0.1116 1.0481 -0.092 0.082 Uiso 1 1 calc R A 1
H19E H 0.125 0.9872 -0.1226 0.082 Uiso 1 1 calc R A 1
H19F H 0.1566 1.0187 -0.0813 0.082 Uiso 1 1 calc R A 1
C20A C 0.11040(15) 0.9848(3) -0.0135(2) 0.0363(12) Uani 1 1 d . A 1
C21A C 0.12182(16) 1.0482(3) 0.0022(3) 0.0450(15) Uani 1 1 d . A 1
H21A H 0.1334 1.0781 -0.018 0.054 Uiso 1 1 calc R A 1
C22A C 0.11621(18) 1.0673(3) 0.0473(3) 0.0517(17) Uani 1 1 d . A 1
H22A H 0.1239 1.1106 0.0583 0.062 Uiso 1 1 calc R A 1
C23A C 0.09951(19) 1.0236(3) 0.0767(3) 0.0515(16) Uani 1 1 d . A 1
H23A H 0.0952 1.0371 0.1076 0.062 Uiso 1 1 calc R A 1
C24A C 0.08900(16) 0.9598(3) 0.0610(2) 0.0386(12) Uani 1 1 d . A 1
H24A H 0.0784 0.9297 0.0819 0.046 Uiso 1 1 calc R A 1
C25A C 0.09361(15) 0.9389(2) 0.0152(2) 0.0324(11) Uani 1 1 d . A 1
C26A C 0.12673(16) 0.8096(3) -0.0185(2) 0.0378(12) Uani 1 1 d . A 1
H26D H 0.1459 0.8073 0.0108 0.057 Uiso 1 1 calc R A 1
H26E H 0.139 0.8346 -0.0424 0.057 Uiso 1 1 calc R A 1
H26F H 0.1202 0.7646 -0.0301 0.057 Uiso 1 1 calc R A 1
C27A C 0.04542(17) 0.8537(3) -0.06448(19) 0.0404(13) Uani 1 1 d . A 1
H27D H 0.0199 0.8757 -0.0603 0.061 Uiso 1 1 calc R A 1
H27E H 0.0399 0.8082 -0.0756 0.061 Uiso 1 1 calc R A 1
H27F H 0.0587 0.8782 -0.0879 0.061 Uiso 1 1 calc R A 1
C28A C -0.00757(17) 0.9202(3) 0.0221(2) 0.0394(13) Uani 1 1 d . A 1
H28D H 0.0103 0.9496 0.0429 0.059 Uiso 1 1 calc R A 1
H28E H -0.0359 0.9294 0.0259 0.059 Uiso 1 1 calc R A 1
H28F H -0.0035 0.928 -0.0109 0.059 Uiso 1 1 calc R A 1
C29A C -0.03004(15) 0.7770(3) -0.0022(2) 0.0382(12) Uani 1 1 d . A 1
H29D H -0.024 0.7304 0.0058 0.057 Uiso 1 1 calc R A 1
H29E H -0.026 0.7852 -0.0351 0.057 Uiso 1 1 calc R A 1
H29F H -0.0583 0.7866 0.0018 0.057 Uiso 1 1 calc R A 1
C30A C -0.01155(14) 0.8249(2) 0.09939(19) 0.0306(11) Uani 1 1 d . A 1
C31A C -0.05358(16) 0.8308(3) 0.1005(2) 0.0381(12) Uani 1 1 d . A 1
H31A H -0.0709 0.8337 0.0712 0.046 Uiso 1 1 calc R A 1
C32A C -0.07060(18) 0.8324(3) 0.1414(2) 0.0457(14) Uani 1 1 d . A 1
H32A H -0.0992 0.8363 0.1404 0.055 Uiso 1 1 calc R A 1
C33A C -0.04591(19) 0.8282(3) 0.1848(2) 0.0468(15) Uani 1 1 d . A 1
H33A H -0.0574 0.8299 0.2136 0.056 Uiso 1 1 calc R A 1
C34A C -0.00456(18) 0.8217(3) 0.1856(2) 0.0421(13) Uani 1 1 d . A 1
H34A H 0.0126 0.8178 0.2149 0.051 Uiso 1 1 calc R A 1
C35A C 0.01192(16) 0.8208(2) 0.1432(2) 0.0335(11) Uani 1 1 d . A 1
C36A C 0.07808(19) 0.8448(4) 0.1849(2) 0.062(2) Uani 1 1 d . A 1
H36D H 0.0656 0.8871 0.1919 0.093 Uiso 1 1 calc R A 1
H36E H 0.1058 0.8528 0.1783 0.093 Uiso 1 1 calc R A 1
H36F H 0.0786 0.8151 0.2122 0.093 Uiso 1 1 calc R A 1
Zr1B Zr 0.245694(13) 0.24642(2) -0.063883(17) 0.02543(11) Uani 1 1 d . B 2
Cl1B Cl 0.30343(4) 0.31699(6) -0.07619(5) 0.0334(3) Uani 1 1 d . B 2
Cl2B Cl 0.18541(4) 0.17523(6) -0.08096(5) 0.0345(3) Uani 1 1 d . B 2
Si1B Si 0.32860(4) 0.15992(7) -0.02790(5) 0.0296(3) Uani 1 1 d . B 2
Si2B Si 0.25815(4) 0.13571(7) 0.02525(5) 0.0311(3) Uani 1 1 d . B 2
Si3B Si 0.24392(4) 0.36601(7) 0.01933(5) 0.0309(3) Uani 1 1 d . B 2
Si4B Si 0.16757(4) 0.33891(7) -0.04511(6) 0.0371(3) Uani 1 1 d . B 2
O1B O 0.26935(10) 0.18261(18) -0.12737(13) 0.0346(8) Uani 1 1 d . B 2
O2B O 0.22373(13) 0.0242(2) 0.07720(17) 0.0507(11) Uani 1 1 d . B 2
O3B O 0.28295(13) 0.48193(19) 0.07188(15) 0.0446(10) Uani 1 1 d . B 2
O4B O 0.21441(11) 0.30067(19) -0.13625(13) 0.0384(9) Uani 1 1 d . B 2
N1B N 0.27861(12) 0.17951(19) -0.01942(15) 0.0275(9) Uani 1 1 d . B 2
N2B N 0.21838(12) 0.3183(2) -0.02759(15) 0.0291(9) Uani 1 1 d . B 2
C1B C 0.24389(18) 0.1418(3) -0.1608(2) 0.0493(15) Uani 1 1 d . B 2
H1B1 H 0.2396 0.1642 -0.1916 0.074 Uiso 1 1 calc R B 2
H1B2 H 0.2177 0.1348 -0.1494 0.074 Uiso 1 1 calc R B 2
H1B3 H 0.2571 0.0989 -0.1641 0.074 Uiso 1 1 calc R B 2
C2B C 0.31108(15) 0.1785(2) -0.1321(2) 0.0325(11) Uani 1 1 d . B 2
C3B C 0.32278(18) 0.1847(3) -0.1768(2) 0.0418(13) Uani 1 1 d . B 2
H3B H 0.303 0.1906 -0.2037 0.05 Uiso 1 1 calc R B 2
C4B C 0.36353(19) 0.1823(3) -0.1819(2) 0.0501(15) Uani 1 1 d . B 2
H4B H 0.3718 0.1861 -0.2125 0.06 Uiso 1 1 calc R B 2
C5B C 0.39211(18) 0.1744(3) -0.1427(2) 0.0450(14) Uani 1 1 d . B 2
H5B H 0.4201 0.1731 -0.1459 0.054 Uiso 1 1 calc R B 2
C6B C 0.37964(16) 0.1684(3) -0.0981(2) 0.0386(12) Uani 1 1 d . B 2
H6B H 0.3996 0.1625 -0.0713 0.046 Uiso 1 1 calc R B 2
C7B C 0.33873(15) 0.1708(2) -0.09141(19) 0.0311(11) Uani 1 1 d . B 2
C8B C 0.36661(16) 0.2132(3) 0.0099(2) 0.0396(13) Uani 1 1 d . B 2
H8B1 H 0.36 0.2601 0.004 0.059 Uiso 1 1 calc R B 2
H8B2 H 0.3938 0.2041 0.0019 0.059 Uiso 1 1 calc R B 2
H8B3 H 0.3658 0.203 0.0434 0.059 Uiso 1 1 calc R B 2
C9B C 0.34231(17) 0.0708(3) -0.0154(2) 0.0443(14) Uani 1 1 d . B 2
H9B1 H 0.3229 0.0421 -0.0348 0.066 Uiso 1 1 calc R B 2
H9B2 H 0.3415 0.0614 0.0182 0.066 Uiso 1 1 calc R B 2
H9B3 H 0.3697 0.0624 -0.0232 0.066 Uiso 1 1 calc R B 2
C10B C 0.29546(19) 0.1291(3) 0.0801(2) 0.0477(15) Uani 1 1 d . B 2
H10G H 0.3201 0.1071 0.0726 0.072 Uiso 1 1 calc R B 2
H10H H 0.2836 0.1032 0.1039 0.072 Uiso 1 1 calc R B 2
H10I H 0.3023 0.1737 0.0925 0.072 Uiso 1 1 calc R B 2
C11B C 0.21348(18) 0.1780(3) 0.0444(2) 0.0421(13) Uani 1 1 d . B 2
H11G H 0.1924 0.1832 0.0172 0.063 Uiso 1 1 calc R B 2
H11H H 0.2216 0.2217 0.0574 0.063 Uiso 1 1 calc R B 2
H11I H 0.2029 0.1512 0.0688 0.063 Uiso 1 1 calc R B 2
C12B C 0.24227(15) 0.0505(3) 0.0029(2) 0.0349(12) Uani 1 1 d . B 2
C13B C 0.24515(16) 0.0302(3) -0.0433(2) 0.0427(14) Uani 1 1 d . B 2
H13B H 0.2552 0.0609 -0.0642 0.051 Uiso 1 1 calc R B 2
C14B C 0.23390(19) -0.0329(3) -0.0602(3) 0.0529(16) Uani 1 1 d . B 2
H14B H 0.2367 -0.0453 -0.0918 0.064 Uiso 1 1 calc R B 2
C15B C 0.21840(19) -0.0775(3) -0.0297(3) 0.060(2) Uani 1 1 d . B 2
H15B H 0.2106 -0.1207 -0.0406 0.072 Uiso 1 1 calc R B 2
C16B C 0.21443(18) -0.0596(3) 0.0153(3) 0.0546(18) Uani 1 1 d . B 2
H16B H 0.2035 -0.0902 0.0356 0.066 Uiso 1 1 calc R B 2
C17B C 0.22625(16) 0.0035(3) 0.0320(3) 0.0441(15) Uani 1 1 d . B 2
C18B C 0.2078(2) -0.0206(4) 0.1088(3) 0.072(2) Uani 1 1 d . B 2
H18G H 0.1803 -0.0337 0.0955 0.108 Uiso 1 1 calc R B 2
H18H H 0.2071 0.0012 0.1394 0.108 Uiso 1 1 calc R B 2
H18I H 0.2251 -0.0601 0.1132 0.108 Uiso 1 1 calc R B 2
C19B C 0.3049(2) 0.5266(3) 0.1039(2) 0.0535(16) Uani 1 1 d . B 2
H19G H 0.3312 0.5361 0.0935 0.08 Uiso 1 1 calc R B 2
H19H H 0.3092 0.5067 0.1356 0.08 Uiso 1 1 calc R B 2
H19I H 0.2895 0.568 0.1049 0.08 Uiso 1 1 calc R B 2
C20B C 0.27735(16) 0.4979(3) 0.0251(2) 0.0364(12) Uani 1 1 d . B 2
C21B C 0.28929(19) 0.5584(3) 0.0075(2) 0.0485(15) Uani 1 1 d . B 2
H21B H 0.3023 0.5908 0.0284 0.058 Uiso 1 1 calc R B 2
C22B C 0.2822(2) 0.5707(3) -0.0399(3) 0.0565(18) Uani 1 1 d . B 2
H22B H 0.2899 0.6123 -0.0517 0.068 Uiso 1 1 calc R B 2
C23B C 0.2638(2) 0.5230(3) -0.0716(2) 0.0520(16) Uani 1 1 d . B 2
H23B H 0.2592 0.5318 -0.1047 0.062 Uiso 1 1 calc R B 2
C24B C 0.25252(17) 0.4624(3) -0.0538(2) 0.0391(13) Uani 1 1 d . B 2
H24B H 0.2403 0.4297 -0.0752 0.047 Uiso 1 1 calc R B 2
C25B C 0.25861(15) 0.4483(2) -0.0056(2) 0.0331(11) Uani 1 1 d . B 2
C26B C 0.29140(17) 0.3251(3) 0.0479(2) 0.0378(12) Uani 1 1 d . B 2
H26G H 0.3097 0.3176 0.0242 0.057 Uiso 1 1 calc R B 2
H26H H 0.2846 0.2824 0.0615 0.057 Uiso 1 1 calc R B 2
H26I H 0.3047 0.3537 0.0731 0.057 Uiso 1 1 calc R B 2
C27B C 0.21184(19) 0.3773(3) 0.0681(2) 0.0449(14) Uani 1 1 d . B 2
H27G H 0.1862 0.3987 0.0554 0.067 Uiso 1 1 calc R B 2
H27H H 0.2263 0.4052 0.093 0.067 Uiso 1 1 calc R B 2
H27I H 0.2062 0.3339 0.0813 0.067 Uiso 1 1 calc R B 2
C28B C 0.13285(18) 0.2907(3) -0.0114(3) 0.0553(17) Uani 1 1 d . B 2
H28G H 0.1382 0.2431 -0.0142 0.083 Uiso 1 1 calc R B 2
H28H H 0.1046 0.3001 -0.0243 0.083 Uiso 1 1 calc R B 2
H28I H 0.1375 0.3036 0.022 0.083 Uiso 1 1 calc R B 2
C29B C 0.15602(18) 0.4293(3) -0.0387(3) 0.0516(16) Uani 1 1 d . B 2
H29G H 0.1738 0.4558 -0.0562 0.077 Uiso 1 1 calc R B 2
H29H H 0.1606 0.4416 -0.0051 0.077 Uiso 1 1 calc R B 2
H29I H 0.1276 0.4378 -0.0514 0.077 Uiso 1 1 calc R B 2
C30B C 0.15010(17) 0.3230(3) -0.1100(2) 0.0436(14) Uani 1 1 d . B 2
C31B C 0.10783(19) 0.3299(3) -0.1231(3) 0.0555(18) Uani 1 1 d . B 2
H31B H 0.0915 0.34 -0.0991 0.067 Uiso 1 1 calc R B 2
C32B C 0.0892(2) 0.3227(4) -0.1685(4) 0.076(3) Uani 1 1 d . B 2
H32B H 0.0605 0.3268 -0.1754 0.091 Uiso 1 1 calc R B 2
C33B C 0.1119(3) 0.3094(4) -0.2040(3) 0.076(3) Uani 1 1 d . B 2
H33B H 0.0991 0.3052 -0.2357 0.091 Uiso 1 1 calc R B 2
C34B C 0.1539(2) 0.3020(4) -0.1939(3) 0.0608(19) Uani 1 1 d . B 2
H34B H 0.1699 0.2928 -0.2183 0.073 Uiso 1 1 calc R B 2
C35B C 0.17178(18) 0.3083(3) -0.1471(2) 0.0430(14) Uani 1 1 d . B 2
C36B C 0.2379(2) 0.3153(4) -0.1740(2) 0.0550(17) Uani 1 1 d . B 2
H36G H 0.2371 0.2772 -0.1954 0.082 Uiso 1 1 calc R B 2
H36H H 0.266 0.3245 -0.1606 0.082 Uiso 1 1 calc R B 2
H36I H 0.2265 0.3543 -0.1915 0.082 Uiso 1 1 calc R B 2
C1S C 0.4940(2) 0.7398(4) 0.3690(2) 0.083(3) Uani 1 1 d G C 3
C2S C 0.4640(4) 0.7883(4) 0.3636(3) 0.124(4) Uani 1 1 d G C 3
H2S H 0.4701 0.8324 0.374 0.148 Uiso 1 1 calc R C 3
C3S C 0.4249(3) 0.7723(6) 0.3430(3) 0.165(8) Uani 1 1 d G C 3
H3S H 0.4044 0.8054 0.3393 0.197 Uiso 1 1 calc R C 3
C4S C 0.4159(2) 0.7078(7) 0.3277(3) 0.191(11) Uani 1 1 d G C 3
H4S H 0.3893 0.6968 0.3136 0.229 Uiso 1 1 calc R C 3
C5S C 0.4459(3) 0.6593(4) 0.3331(2) 0.133(6) Uani 1 1 d G C 3
H5S H 0.4397 0.6152 0.3227 0.16 Uiso 1 1 calc R C 3
C6S C 0.4849(3) 0.6753(3) 0.3538(2) 0.094(3) Uani 1 1 d G C 3
H6S H 0.5054 0.6422 0.3574 0.113 Uiso 1 1 calc R C 3
C7S C 0.5356(4) 0.7565(6) 0.3916(4) 0.121(4) Uani 1 1 d . C 3
H7S1 H 0.5528 0.7169 0.3922 0.182 Uiso 0.5 1 calc PR C 3
H7S2 H 0.5346 0.7717 0.4241 0.182 Uiso 0.5 1 calc PR C 3
H7S3 H 0.5468 0.7917 0.3735 0.182 Uiso 0.5 1 calc PR C 3
H7S4 H 0.5367 0.8033 0.401 0.182 Uiso 0.5 1 calc PR C 3
H7S5 H 0.5549 0.7485 0.3691 0.182 Uiso 0.5 1 calc PR C 3
H7S6 H 0.5427 0.7285 0.4197 0.182 Uiso 0.5 1 calc PR C 3
C8S C 0.33102(18) 1.0246(2) 0.22134(15) 0.0632(19) Uani 1 1 d G D 3
C9S C 0.31671(16) 1.0890(2) 0.22437(17) 0.0635(19) Uani 1 1 d G D 3
H9S H 0.3069 1.1128 0.1964 0.076 Uiso 1 1 calc R D 3
C10S C 0.31681(17) 1.1188(2) 0.2684(2) 0.074(2) Uani 1 1 d G D 3
H10S H 0.307 1.1629 0.2705 0.089 Uiso 1 1 calc R D 3
C11S C 0.33121(19) 1.0841(3) 0.30936(16) 0.091(3) Uani 1 1 d G D 3
H11S H 0.3313 1.1045 0.3394 0.109 Uiso 1 1 calc R D 3
C12S C 0.3455(2) 1.0197(3) 0.30632(16) 0.116(4) Uani 1 1 d G D 3
H12S H 0.3554 0.9959 0.3343 0.139 Uiso 1 1 calc R D 3
C13S C 0.3454(2) 0.9899(2) 0.2623(2) 0.097(3) Uani 1 1 d G D 3
H13S H 0.3552 0.9458 0.2602 0.116 Uiso 1 1 calc R D 3
C14S C 0.3300(4) 0.9923(4) 0.1732(3) 0.091(3) Uani 1 1 d . D 3
H14C H 0.3409 0.9471 0.1771 0.137 Uiso 0.5 1 calc PR D 3
H14D H 0.3464 1.0183 0.1539 0.137 Uiso 0.5 1 calc PR D 3
H14E H 0.302 0.9904 0.1576 0.137 Uiso 0.5 1 calc PR D 3
H14F H 0.3186 1.0235 0.1486 0.137 Uiso 0.5 1 calc PR D 3
H14G H 0.3131 0.9523 0.1718 0.137 Uiso 0.5 1 calc PR D 3
H14H H 0.3576 0.9802 0.1681 0.137 Uiso 0.5 1 calc PR D 3
C15S C 0.16291(15) 0.9699(3) 0.30059(19) 0.070(2) Uani 1 1 d G E 3
C16S C 0.15655(16) 0.9230(3) 0.2646(2) 0.099(3) Uani 1 1 d G E 3
H16S H 0.1319 0.8986 0.2599 0.119 Uiso 1 1 calc R E 3
C17S C 0.1862(2) 0.9118(3) 0.2355(2) 0.103(3) Uani 1 1 d G E 3
H17S H 0.1819 0.8797 0.2109 0.124 Uiso 1 1 calc R E 3
C18S C 0.22227(18) 0.9475(3) 0.2424(2) 0.082(2) Uani 1 1 d G E 3
H18S H 0.2426 0.9399 0.2225 0.099 Uiso 1 1 calc R E 3
C19S C 0.22863(14) 0.9945(3) 0.2784(2) 0.077(2) Uani 1 1 d G E 3
H19S H 0.2533 1.0189 0.2831 0.093 Uiso 1 1 calc R E 3
C20S C 0.19895(17) 1.0057(2) 0.30748(18) 0.069(2) Uani 1 1 d G E 3
H20S H 0.2033 1.0377 0.3321 0.082 Uiso 1 1 calc R E 3
C21S C 0.1307(3) 0.9829(6) 0.3317(4) 0.098(3) Uani 1 1 d . E 3
H21C H 0.1401 1.0172 0.355 0.147 Uiso 0.5 1 calc PR E 3
H21D H 0.1251 0.9419 0.3482 0.147 Uiso 0.5 1 calc PR E 3
H21E H 0.1059 0.998 0.3122 0.147 Uiso 0.5 1 calc PR E 3
H21F H 0.1073 0.9542 0.3219 0.147 Uiso 0.5 1 calc PR E 3
H21G H 0.1223 1.0295 0.3287 0.147 Uiso 0.5 1 calc PR E 3
H21H H 0.1415 0.9734 0.3647 0.147 Uiso 0.5 1 calc PR E 3
C22S C 0.0314(4) 0.8002(3) 0.3216(3) 0.151(7) Uani 1 1 d G F 3
C23S C 0.0144(2) 0.7420(4) 0.3015(2) 0.088(3) Uani 1 1 d G F 3
H23S H -0.0134 0.7411 0.2885 0.106 Uiso 1 1 calc R F 3
C24S C 0.0381(3) 0.6853(3) 0.3005(2) 0.084(3) Uani 1 1 d G F 3
H24S H 0.0264 0.6456 0.2868 0.1 Uiso 1 1 calc R F 3
C25S C 0.0788(3) 0.6867(5) 0.3196(3) 0.157(7) Uani 1 1 d G F 3
H25S H 0.0949 0.648 0.3189 0.188 Uiso 1 1 calc R F 3
C26S C 0.0958(2) 0.7449(7) 0.3396(3) 0.29(2) Uani 1 1 d G F 3
H26S H 0.1236 0.7459 0.3526 0.351 Uiso 1 1 calc R F 3
C27S C 0.0721(4) 0.8016(5) 0.3406(3) 0.200(13) Uani 1 1 d G F 3
H27S H 0.0837 0.8413 0.3543 0.24 Uiso 1 1 calc R F 3
C28S C 0.0142(9) 0.8603(8) 0.3260(7) 0.254(14) Uani 1 1 d . F 3
H28J H 0.0344 0.8909 0.342 0.381 Uiso 0.5 1 calc PR F 3
H28K H -0.0084 0.8558 0.3446 0.381 Uiso 0.5 1 calc PR F 3
H28L H 0.004 0.8776 0.2945 0.381 Uiso 0.5 1 calc PR F 3
H28M H -0.0144 0.8587 0.3121 0.381 Uiso 0.5 1 calc PR F 3
H28N H 0.0284 0.8938 0.3094 0.381 Uiso 0.5 1 calc PR F 3
H28O H 0.016 0.872 0.3596 0.381 Uiso 0.5 1 calc PR F 3
C29S C 0.00570(15) 0.5088(2) 0.29973(14) 0.0595(18) Uani 1 1 d G G 3
C30S C -0.02636(11) 0.5284(3) 0.26628(19) 0.069(2) Uani 1 1 d G G 3
H30S H -0.0525 0.535 0.2754 0.083 Uiso 1 1 calc R G 3
C31S C -0.02013(13) 0.5385(3) 0.21954(17) 0.074(2) Uani 1 1 d G G 3
H31S H -0.042 0.5519 0.1967 0.089 Uiso 1 1 calc R G 3
C32S C 0.01815(16) 0.5289(3) 0.20625(13) 0.072(2) Uani 1 1 d G G 3
H32S H 0.0224 0.5358 0.1743 0.086 Uiso 1 1 calc R G 3
C33S C 0.05021(11) 0.5092(3) 0.23971(18) 0.0639(19) Uani 1 1 d G G 3
H33S H 0.0764 0.5027 0.2306 0.077 Uiso 1 1 calc R G 3
C34S C 0.04398(12) 0.4992(2) 0.28645(16) 0.0594(18) Uani 1 1 d G G 3
H34S H 0.0659 0.4857 0.3093 0.071 Uiso 1 1 calc R G 3
C35S C 0.0010(4) 0.4997(4) 0.3513(3) 0.094(3) Uani 1 1 d . G 3
H35A H 0.0269 0.4856 0.3688 0.141 Uiso 0.5 1 calc PR G 3
H35B H -0.0196 0.4657 0.3542 0.141 Uiso 0.5 1 calc PR G 3
H35C H -0.0074 0.5418 0.3642 0.141 Uiso 0.5 1 calc PR G 3
H35D H -0.027 0.5098 0.356 0.141 Uiso 0.5 1 calc PR G 3
H35E H 0.0196 0.5296 0.3706 0.141 Uiso 0.5 1 calc PR G 3
H35F H 0.0073 0.4536 0.3606 0.141 Uiso 0.5 1 calc PR G 3
C36S C 0.15286(17) 0.1701(3) 0.1634(2) 0.079(2) Uani 1 1 d G H 3
C37S C 0.1194(2) 0.1380(2) 0.17734(19) 0.088(3) Uani 1 1 d G H 3
H37S H 0.1231 0.1 0.1972 0.106 Uiso 1 1 calc R H 3
C38S C 0.08056(19) 0.1615(3) 0.1622(2) 0.091(3) Uani 1 1 d G H 3
H38S H 0.0577 0.1396 0.1717 0.11 Uiso 1 1 calc R H 3
C39S C 0.07519(16) 0.2172(4) 0.1332(2) 0.085(3) Uani 1 1 d G H 3
H39S H 0.0487 0.2333 0.1228 0.102 Uiso 1 1 calc R H 3
C40S C 0.1087(2) 0.2492(3) 0.11928(19) 0.081(3) Uani 1 1 d G H 3
H40S H 0.105 0.2873 0.0994 0.098 Uiso 1 1 calc R H 3
C41S C 0.14749(17) 0.2257(3) 0.1344(2) 0.082(3) Uani 1 1 d G H 3
H41S H 0.1704 0.2476 0.1249 0.099 Uiso 1 1 calc R H 3
C42S C 0.1910(4) 0.1384(7) 0.1827(5) 0.132(5) Uani 1 1 d . H 3
H42A H 0.2137 0.1625 0.172 0.198 Uiso 0.5 1 calc PR H 3
H42B H 0.1911 0.0923 0.1716 0.198 Uiso 0.5 1 calc PR H 3
H42C H 0.1938 0.1391 0.2174 0.198 Uiso 0.5 1 calc PR H 3
H42D H 0.1854 0.1001 0.202 0.198 Uiso 0.5 1 calc PR H 3
H42E H 0.208 0.1703 0.2023 0.198 Uiso 0.5 1 calc PR H 3
H42F H 0.2053 0.1235 0.1566 0.198 Uiso 0.5 1 calc PR H 3
C43S C 0.3381(2) -0.0349(3) -0.18989(19) 0.077(2) Uani 1 1 d G I 3
C44S C 0.31496(19) -0.0796(4) -0.2193(3) 0.117(4) Uani 1 1 d G I 3
H44S H 0.2922 -0.1006 -0.2089 0.141 Uiso 1 1 calc R I 3
C45S C 0.3252(2) -0.0936(3) -0.2640(2) 0.124(5) Uani 1 1 d G I 3
H45S H 0.3094 -0.1242 -0.2841 0.149 Uiso 1 1 calc R I 3
C46S C 0.3586(2) -0.0629(3) -0.27921(18) 0.095(3) Uani 1 1 d G I 3
H46S H 0.3656 -0.0725 -0.3097 0.114 Uiso 1 1 calc R I 3
C47S C 0.38168(17) -0.0182(3) -0.2498(2) 0.096(3) Uani 1 1 d G I 3
H47S H 0.4045 0.0028 -0.2602 0.116 Uiso 1 1 calc R I 3
C48S C 0.37142(18) -0.0042(3) -0.2051(2) 0.085(3) Uani 1 1 d G I 3
H48S H 0.3872 0.0264 -0.185 0.101 Uiso 1 1 calc R I 3
C49S C 0.3299(4) -0.0134(6) -0.1404(4) 0.122(5) Uani 1 1 d . I 3
H49A H 0.3506 0.0185 -0.1273 0.183 Uiso 0.5 1 calc PR I 3
H49B H 0.3307 -0.0524 -0.1197 0.183 Uiso 0.5 1 calc PR I 3
H49C H 0.3031 0.0074 -0.1426 0.183 Uiso 0.5 1 calc PR I 3
H49D H 0.3057 -0.0361 -0.1324 0.183 Uiso 0.5 1 calc PR I 3
H49E H 0.3256 0.0347 -0.14 0.183 Uiso 0.5 1 calc PR I 3
H49F H 0.3532 -0.025 -0.1171 0.183 Uiso 0.5 1 calc PR I 3
C50S C 0.16992(18) 0.0070(3) -0.2310(3) 0.085(3) Uani 1 1 d G J 3
C51S C 0.15768(17) 0.0648(3) -0.21042(19) 0.064(2) Uani 1 1 d G J 3
H51S H 0.1599 0.0684 -0.1769 0.076 Uiso 1 1 calc R J 3
C52S C 0.14220(17) 0.1175(3) -0.2388(4) 0.109(4) Uani 1 1 d G J 3
H52S H 0.1338 0.157 -0.2247 0.131 Uiso 1 1 calc R J 3
C53S C 0.1390(2) 0.1123(5) -0.2878(3) 0.148(6) Uani 1 1 d G J 3
H53S H 0.1284 0.1483 -0.3072 0.177 Uiso 1 1 calc R J 3
C54S C 0.1512(2) 0.0544(7) -0.30841(18) 0.144(7) Uani 1 1 d G J 3
H54S H 0.149 0.0509 -0.3419 0.173 Uiso 1 1 calc R J 3
C55S C 0.1667(2) 0.0018(5) -0.2800(3) 0.131(6) Uani 1 1 d G J 3
H55S H 0.175 -0.0377 -0.2941 0.157 Uiso 1 1 calc R J 3
C56S C 0.1870(5) -0.0469(6) -0.2022(6) 0.161(7) Uani 1 1 d . J 3
H56A H 0.1939 -0.0833 -0.2225 0.242 Uiso 0.5 1 calc PR J 3
H56B H 0.1672 -0.0625 -0.1821 0.242 Uiso 0.5 1 calc PR J 3
H56C H 0.2115 -0.0317 -0.1822 0.242 Uiso 0.5 1 calc PR J 3
H56D H 0.1879 -0.0351 -0.1687 0.242 Uiso 0.5 1 calc PR J 3
H56E H 0.2145 -0.0558 -0.2091 0.242 Uiso 0.5 1 calc PR J 3
H56F H 0.1702 -0.0866 -0.209 0.242 Uiso 0.5 1 calc PR J 3
C57S C 0.31748(11) 0.19503(19) -0.31550(13) 0.0621(19) Uani 1 1 d G K 3
C58S C 0.32229(13) 0.1285(2) -0.30316(17) 0.066(2) Uani 1 1 d G K 3
H58S H 0.3477 0.1073 -0.3038 0.079 Uiso 1 1 calc R K 3
C59S C 0.28989(17) 0.09280(19) -0.28984(19) 0.085(3) Uani 1 1 d G K 3
H59S H 0.2932 0.0473 -0.2814 0.102 Uiso 1 1 calc R K 3
C60S C 0.25266(14) 0.1237(3) -0.28885(18) 0.081(3) Uani 1 1 d G K 3
H60S H 0.2305 0.0993 -0.2797 0.097 Uiso 1 1 calc R K 3
C61S C 0.24784(11) 0.1903(3) -0.30119(19) 0.075(2) Uani 1 1 d G K 3
H61S H 0.2224 0.2114 -0.3005 0.09 Uiso 1 1 calc R K 3
C62S C 0.28025(13) 0.2259(2) -0.31452(17) 0.0651(19) Uani 1 1 d G K 3
H62S H 0.277 0.2714 -0.3229 0.078 Uiso 1 1 calc R K 3
C63S C 0.35240(14) 0.2328(3) -0.3315(2) 0.079(2) Uani 1 1 d G K 3
H63A H 0.3441 0.2787 -0.3388 0.119 Uiso 0.5 1 calc PR K 3
H63B H 0.3603 0.2117 -0.3598 0.119 Uiso 0.5 1 calc PR K 3
H63C H 0.3754 0.2325 -0.3062 0.119 Uiso 0.5 1 calc PR K 3
H63D H 0.3758 0.2032 -0.3311 0.119 Uiso 0.5 1 calc PR K 3
H63E H 0.3596 0.2703 -0.3101 0.119 Uiso 0.5 1 calc PR K 3
H63F H 0.3445 0.2495 -0.3637 0.119 Uiso 0.5 1 calc PR K 3
C64S C 0.4843(3) 0.4290(4) 0.2580(3) 0.129(4) Uiso 1 1 d GD L 3
C65S C 0.4995(3) 0.4186(5) 0.2155(3) 0.153(6) Uiso 1 1 d GD L 3
H65S H 0.4898 0.3826 0.1956 0.184 Uiso 1 1 calc R L 3
C66S C 0.5290(3) 0.4609(6) 0.2020(3) 0.203(8) Uiso 1 1 d G L 3
H66S H 0.5394 0.4538 0.173 0.243 Uiso 1 1 calc R L 3
C67S C 0.5432(3) 0.5136(5) 0.2311(4) 0.160(6) Uiso 1 1 d G L 3
H67S H 0.5633 0.5425 0.2219 0.192 Uiso 1 1 calc R L 3
C68S C 0.5280(3) 0.5240(4) 0.2736(3) 0.131(4) Uiso 1 1 d G L 3
H68S H 0.5377 0.56 0.2935 0.157 Uiso 1 1 calc R L 3
C69S C 0.4986(3) 0.4817(5) 0.2871(3) 0.136(5) Uiso 1 1 d GD L 3
H69S H 0.4881 0.4888 0.3161 0.163 Uiso 1 1 calc R L 3
C70S C 0.4541(5) 0.3826(8) 0.2694(6) 0.226(9) Uiso 1 1 d D L 3
H70A H 0.446 0.3941 0.3002 0.34 Uiso 0.5 1 calc PR L 3
H70B H 0.4654 0.3376 0.2707 0.34 Uiso 0.5 1 calc PR L 3
H70C H 0.4304 0.3846 0.245 0.34 Uiso 0.5 1 calc PR L 3
H70D H 0.4486 0.3502 0.2437 0.34 Uiso 0.5 1 calc PR L 3
H70E H 0.4292 0.4066 0.2732 0.34 Uiso 0.5 1 calc PR L 3
H70F H 0.4641 0.3596 0.2989 0.34 Uiso 0.5 1 calc PR L 3
C71S C 0.2822(3) 0.6936(5) -0.1545(4) 0.168(6) Uiso 1 1 d GD M 3
C72S C 0.2445(3) 0.6669(4) -0.1494(3) 0.106(3) Uiso 1 1 d GD M 3
H72S H 0.2375 0.6237 -0.1611 0.127 Uiso 1 1 calc R M 3
C73S C 0.2170(3) 0.7035(6) -0.1272(4) 0.249(11) Uiso 1 1 d G M 3
H73S H 0.1912 0.6853 -0.1238 0.299 Uiso 1 1 calc R M 3
C74S C 0.2272(4) 0.7668(6) -0.1101(4) 0.216(9) Uiso 1 1 d G M 3
H74S H 0.2084 0.7918 -0.095 0.26 Uiso 1 1 calc R M 3
C75S C 0.2649(4) 0.7934(4) -0.1152(4) 0.139(5) Uiso 1 1 d G M 3
H75S H 0.2719 0.8367 -0.1035 0.167 Uiso 1 1 calc R M 3
C76S C 0.2924(3) 0.7569(5) -0.1374(4) 0.212(9) Uiso 1 1 d GD M 3
H76S H 0.3182 0.7751 -0.1408 0.255 Uiso 1 1 calc R M 3
C77S C 0.3144(5) 0.6458(9) -0.1605(9) 0.276(12) Uiso 1 1 d D M 3
H77A H 0.3396 0.6698 -0.1631 0.414 Uiso 0.5 1 calc PR M 3
H77B H 0.3066 0.6199 -0.1894 0.414 Uiso 0.5 1 calc PR M 3
H77C H 0.3184 0.616 -0.1332 0.414 Uiso 0.5 1 calc PR M 3
H77D H 0.3034 0.6006 -0.1607 0.414 Uiso 0.5 1 calc PR M 3
H77E H 0.3365 0.6505 -0.1344 0.414 Uiso 0.5 1 calc PR M 3
H77F H 0.3247 0.6545 -0.1906 0.414 Uiso 0.5 1 calc PR M 3

loop_
_atom_site_aniso_label
_atom_site_aniso_U_11
_atom_site_aniso_U_22
_atom_site_aniso_U_33
_atom_site_aniso_U_23
_atom_site_aniso_U_13
_atom_site_aniso_U_12
Zr 0.0261(2) 0.0202(2) 0.0414(3) -0.00153(19) 0.0060(2) -0.00334(18)
Cl1 0.0296(6) 0.0267(6) 0.0521(8) -0.0025(5) 0.0038(5) -0.0067(5)
Cl2 0.0316(6) 0.0244(6) 0.0548(8) 0.0010(5) 0.0078(6) -0.0067(5)
Si1 0.0257(7) 0.0276(7) 0.0481(9) 0.0036(6) 0.0057(6) -0.0028(5)
Si2 0.0296(7) 0.0269(7) 0.0407(8) 0.0003(6) 0.0070(6) -0.0069(6)
Si3 0.0406(8) 0.0251(7) 0.0538(10) -0.0093(7) 0.0131(7) -0.0094(6)
Si4 0.0305(7) 0.0271(7) 0.0644(11) -0.0037(7) 0.0119(7) -0.0010(6)
O1 0.0326(19) 0.038(2) 0.045(2) -0.0062(17) 0.0081(16) -0.0045(16)
O2 0.043(2) 0.040(2) 0.050(2) 0.0102(18) 0.0141(18) -0.0031(18)
O3 0.057(3) 0.040(2) 0.081(4) -0.025(2) 0.015(2) -0.022(2)
O4 0.0311(19) 0.044(2) 0.047(2) 0.0082(18) 0.0047(17) -0.0013(17)
N1 0.024(2) 0.024(2) 0.044(3) -0.0013(18) 0.0066(18) -0.0051(16)
N2 0.032(2) 0.023(2) 0.049(3) -0.0029(19) 0.013(2) -0.0030(17)
C1 0.049(4) 0.084(5) 0.061(4) -0.037(4) 0.013(3) -0.017(4)
C2 0.035(3) 0.024(2) 0.050(3) 0.001(2) 0.014(2) -0.001(2)
C3 0.057(4) 0.043(3) 0.052(4) 0.003(3) 0.017(3) 0.002(3)
C4 0.061(4) 0.056(4) 0.060(4) 0.002(3) 0.030(4) 0.001(3)
C5 0.043(3) 0.050(4) 0.074(5) 0.005(3) 0.025(3) 0.002(3)
C6 0.036(3) 0.036(3) 0.065(4) 0.001(3) 0.015(3) 0.000(2)
C7 0.034(3) 0.022(2) 0.051(3) 0.000(2) 0.014(2) 0.000(2)
C8 0.034(3) 0.037(3) 0.074(4) 0.013(3) 0.007(3) 0.003(2)
C9 0.029(3) 0.048(3) 0.061(4) 0.001(3) 0.002(3) -0.009(2)
C10 0.046(3) 0.052(4) 0.045(3) 0.003(3) -0.002(3) -0.014(3)
C11 0.043(3) 0.033(3) 0.050(3) -0.005(2) 0.017(3) -0.005(2)
C12 0.025(2) 0.024(2) 0.051(3) 0.001(2) 0.007(2) -0.0008(19)
C13 0.030(3) 0.034(3) 0.047(3) 0.002(2) 0.003(2) -0.001(2)
C14 0.046(3) 0.036(3) 0.054(4) -0.008(3) 0.001(3) 0.000(3)
C15 0.038(3) 0.026(3) 0.079(5) -0.001(3) -0.007(3) -0.006(2)
C16 0.027(3) 0.031(3) 0.067(4) 0.011(3) 0.000(3) -0.004(2)
C17 0.023(2) 0.030(3) 0.052(3) 0.005(2) 0.004(2) -0.001(2)
C18 0.054(4) 0.051(4) 0.062(4) 0.020(3) 0.020(3) 0.002(3)
C19 0.058(4) 0.063(5) 0.086(6) -0.034(4) 0.010(4) -0.019(4)
C20 0.041(3) 0.029(3) 0.086(5) -0.012(3) 0.024(3) -0.006(2)
C21 0.056(4) 0.033(3) 0.101(6) -0.007(4) 0.025(4) -0.014(3)
C22 0.075(5) 0.028(3) 0.130(8) 0.012(4) 0.033(5) -0.009(3)
C23 0.059(4) 0.045(4) 0.083(5) 0.010(4) 0.019(4) 0.001(3)
C24 0.043(3) 0.033(3) 0.070(4) 0.002(3) 0.013(3) 0.001(2)
C25 0.035(3) 0.023(3) 0.069(4) -0.007(3) 0.014(3) -0.003(2)
C26 0.053(4) 0.039(3) 0.048(3) -0.012(3) 0.005(3) -0.008(3)
C27 0.064(4) 0.043(3) 0.069(5) -0.017(3) 0.026(4) -0.016(3)
C28 0.048(4) 0.033(3) 0.114(7) -0.007(4) 0.012(4) 0.010(3)
C29 0.034(3) 0.047(3) 0.069(4) -0.005(3) 0.017(3) -0.004(3)
C30 0.030(3) 0.031(3) 0.062(4) 0.010(3) 0.001(3) -0.002(2)
C31 0.038(3) 0.048(4) 0.081(5) 0.014(3) 0.007(3) 0.007(3)
C32 0.038(4) 0.075(5) 0.081(5) 0.015(4) -0.014(4) -0.006(3)
C33 0.046(4) 0.081(5) 0.062(4) 0.013(4) -0.009(3) 0.001(4)
C34 0.044(4) 0.062(4) 0.059(4) 0.008(3) -0.001(3) -0.003(3)
C35 0.032(3) 0.034(3) 0.055(4) 0.009(3) 0.001(3) -0.004(2)
C36 0.042(4) 0.117(7) 0.053(4) 0.026(4) 0.004(3) -0.014(4)
Zr1A 0.0241(2) 0.0203(2) 0.0329(3) -0.00080(18) 0.00189(18) -0.00191(17)
Cl1A 0.0285(6) 0.0266(6) 0.0480(7) 0.0010(5) 0.0061(5) -0.0049(5)
Cl2A 0.0294(6) 0.0270(6) 0.0463(7) -0.0019(5) -0.0024(5) -0.0061(5)
Si1A 0.0238(7) 0.0272(7) 0.0565(10) -0.0020(7) 0.0023(6) 0.0002(5)
Si2A 0.0295(7) 0.0220(6) 0.0444(8) -0.0057(6) 0.0062(6) -0.0038(5)
Si3A 0.0275(7) 0.0224(6) 0.0353(7) -0.0009(5) 0.0053(5) -0.0045(5)
Si4A 0.0233(6) 0.0244(7) 0.0363(7) 0.0012(6) 0.0011(5) -0.0010(5)
O1A 0.037(2) 0.043(2) 0.038(2) 0.0101(17) 0.0035(16) 0.0026(17)
O2A 0.042(2) 0.033(2) 0.054(3) -0.0126(18) 0.0049(19) -0.0077(17)
O3A 0.046(2) 0.034(2) 0.057(3) 0.0094(19) 0.017(2) -0.0068(17)
O4A 0.0299(18) 0.043(2) 0.034(2) -0.0062(16) -0.0017(15) 0.0021(16)
N1A 0.026(2) 0.025(2) 0.047(3) -0.0036(19) 0.0064(18) -0.0049(17)
N2A 0.0231(19) 0.0221(19) 0.033(2) -0.0004(16) 0.0010(16) -0.0033(15)
C1A 0.061(5) 0.119(7) 0.054(4) 0.039(5) 0.009(4) -0.015(5)
C2A 0.038(3) 0.031(3) 0.045(3) 0.010(2) -0.005(2) -0.001(2)
C3A 0.061(4) 0.050(4) 0.046(4) 0.009(3) -0.006(3) 0.000(3)
C4A 0.067(5) 0.065(5) 0.052(4) 0.010(4) -0.023(4) -0.007(4)
C5A 0.051(4) 0.063(5) 0.075(5) 0.021(4) -0.027(4) -0.012(4)
C6A 0.033(3) 0.050(4) 0.072(5) 0.012(3) -0.008(3) -0.002(3)
C7A 0.034(3) 0.029(3) 0.058(4) 0.008(3) -0.008(3) -0.005(2)
C8A 0.028(3) 0.048(3) 0.065(4) -0.004(3) 0.008(3) -0.004(2)
C9A 0.036(3) 0.032(3) 0.086(5) -0.005(3) 0.002(3) 0.009(2)
C10A 0.043(3) 0.031(3) 0.044(3) -0.006(2) 0.000(2) -0.003(2)
C11A 0.047(3) 0.035(3) 0.055(4) -0.007(3) 0.017(3) -0.007(3)
C12A 0.028(3) 0.023(2) 0.057(3) -0.004(2) 0.008(2) -0.002(2)
C13A 0.033(3) 0.032(3) 0.057(4) -0.002(3) 0.004(3) -0.002(2)
C14A 0.040(3) 0.042(3) 0.067(4) 0.018(3) 0.008(3) 0.000(3)
C15A 0.043(3) 0.028(3) 0.086(5) 0.009(3) 0.011(3) -0.004(2)
C16A 0.034(3) 0.025(3) 0.075(4) -0.008(3) 0.004(3) -0.008(2)
C17A 0.028(3) 0.024(3) 0.059(4) -0.007(2) 0.006(2) 0.000(2)
C18A 0.049(4) 0.045(4) 0.071(5) -0.026(3) -0.002(3) -0.003(3)
C19A 0.049(4) 0.048(4) 0.070(4) 0.024(3) 0.017(3) -0.001(3)
C20A 0.024(2) 0.025(3) 0.059(4) 0.004(2) 0.004(2) -0.001(2)
C21A 0.027(3) 0.028(3) 0.077(5) 0.009(3) -0.002(3) -0.004(2)
C22A 0.038(3) 0.026(3) 0.086(5) -0.009(3) -0.010(3) -0.006(2)
C23A 0.048(3) 0.035(3) 0.068(4) -0.021(3) -0.005(3) 0.000(3)
C24A 0.031(3) 0.031(3) 0.053(3) -0.005(2) 0.002(2) -0.004(2)
C25A 0.026(2) 0.022(2) 0.047(3) 0.000(2) 0.000(2) 0.0002(19)
C26A 0.038(3) 0.025(3) 0.052(3) -0.001(2) 0.012(2) -0.005(2)
C27A 0.041(3) 0.045(3) 0.036(3) 0.004(2) 0.005(2) -0.009(3)
C28A 0.035(3) 0.031(3) 0.052(3) 0.011(2) 0.005(2) 0.007(2)
C29A 0.026(3) 0.042(3) 0.044(3) -0.003(2) -0.002(2) -0.006(2)
C30A 0.024(2) 0.023(2) 0.045(3) -0.002(2) 0.007(2) 0.0017(19)
C31A 0.027(3) 0.031(3) 0.055(3) 0.003(2) 0.004(2) 0.002(2)
C32A 0.038(3) 0.041(3) 0.062(4) 0.004(3) 0.021(3) 0.002(3)
C33A 0.052(4) 0.047(3) 0.047(3) -0.001(3) 0.025(3) 0.003(3)
C34A 0.045(3) 0.044(3) 0.036(3) 0.000(2) 0.002(2) 0.001(3)
C35A 0.032(3) 0.022(2) 0.047(3) -0.003(2) 0.008(2) 0.003(2)
C36A 0.039(3) 0.093(6) 0.052(4) -0.036(4) -0.003(3) -0.002(3)
Zr1B 0.0231(2) 0.0191(2) 0.0334(3) 0.00245(18) 0.00114(18) -0.00287(17)
Cl1B 0.0306(6) 0.0243(6) 0.0456(7) 0.0004(5) 0.0066(5) -0.0080(5)
Cl2B 0.0250(6) 0.0260(6) 0.0513(8) 0.0025(5) 0.0000(5) -0.0060(5)
Si1B 0.0226(6) 0.0247(7) 0.0404(8) 0.0034(6) -0.0002(6) -0.0014(5)
Si2B 0.0315(7) 0.0238(7) 0.0379(8) 0.0059(6) 0.0040(6) -0.0036(5)
Si3B 0.0318(7) 0.0225(7) 0.0386(8) -0.0009(6) 0.0050(6) -0.0034(5)
Si4B 0.0242(7) 0.0261(7) 0.0604(10) -0.0019(7) 0.0036(6) 0.0006(5)
O1B 0.0274(18) 0.037(2) 0.039(2) -0.0053(16) 0.0008(15) -0.0038(15)
O2B 0.052(3) 0.038(2) 0.064(3) 0.020(2) 0.017(2) -0.0023(19)
O3B 0.053(2) 0.033(2) 0.046(2) -0.0036(17) 0.0027(19) -0.0137(18)
O4B 0.039(2) 0.039(2) 0.036(2) 0.0080(16) -0.0007(16) -0.0038(17)
N1B 0.0217(19) 0.0219(19) 0.038(2) 0.0060(17) 0.0016(17) -0.0038(15)
N2B 0.025(2) 0.023(2) 0.039(2) 0.0015(17) 0.0030(17) -0.0020(16)
C1B 0.039(3) 0.056(4) 0.050(4) -0.019(3) -0.003(3) -0.009(3)
C2B 0.027(2) 0.025(2) 0.046(3) -0.005(2) 0.006(2) -0.0029(19)
C3B 0.045(3) 0.042(3) 0.038(3) -0.003(2) 0.005(2) -0.007(3)
C4B 0.048(4) 0.053(4) 0.052(4) -0.003(3) 0.020(3) -0.009(3)
C5B 0.034(3) 0.049(3) 0.054(4) -0.013(3) 0.014(3) -0.006(3)
C6B 0.028(3) 0.039(3) 0.049(3) -0.007(3) 0.004(2) 0.002(2)
C7B 0.034(3) 0.022(2) 0.038(3) -0.001(2) 0.005(2) -0.002(2)
C8B 0.029(3) 0.042(3) 0.046(3) 0.001(3) -0.003(2) -0.005(2)
C9B 0.034(3) 0.034(3) 0.065(4) 0.008(3) 0.006(3) 0.007(2)
C10B 0.051(4) 0.047(3) 0.044(3) 0.012(3) 0.002(3) -0.008(3)
C11B 0.047(3) 0.032(3) 0.049(3) 0.010(2) 0.016(3) 0.000(2)
C12B 0.024(2) 0.026(3) 0.053(3) 0.006(2) 0.002(2) 0.001(2)
C13B 0.030(3) 0.032(3) 0.064(4) 0.000(3) -0.002(3) -0.002(2)
C14B 0.045(3) 0.036(3) 0.075(5) -0.011(3) -0.002(3) -0.002(3)
C15B 0.036(3) 0.032(3) 0.109(6) -0.010(4) 0.000(4) -0.006(3)
C16B 0.034(3) 0.030(3) 0.101(6) 0.011(3) 0.012(3) -0.006(2)
C17B 0.026(3) 0.029(3) 0.079(5) 0.014(3) 0.010(3) 0.003(2)
C18B 0.068(5) 0.053(4) 0.103(6) 0.034(4) 0.041(5) 0.006(4)
C19B 0.059(4) 0.044(4) 0.054(4) -0.015(3) -0.004(3) -0.015(3)
C20B 0.034(3) 0.023(2) 0.050(3) -0.003(2) 0.001(2) -0.003(2)
C21B 0.050(4) 0.025(3) 0.068(4) 0.000(3) -0.002(3) -0.013(2)
C22B 0.065(4) 0.029(3) 0.072(5) 0.013(3) -0.006(3) -0.017(3)
C23B 0.061(4) 0.035(3) 0.057(4) 0.016(3) -0.003(3) -0.007(3)
C24B 0.037(3) 0.027(3) 0.050(3) 0.003(2) -0.005(2) -0.005(2)
C25B 0.028(2) 0.022(2) 0.049(3) 0.003(2) 0.004(2) -0.0027(19)
C26B 0.042(3) 0.027(3) 0.042(3) -0.001(2) -0.001(2) -0.004(2)
C27B 0.054(4) 0.034(3) 0.049(3) -0.005(3) 0.015(3) -0.009(3)
C28B 0.031(3) 0.048(4) 0.089(5) -0.004(3) 0.017(3) -0.005(3)
C29B 0.035(3) 0.035(3) 0.083(5) -0.010(3) 0.002(3) 0.006(2)
C30B 0.029(3) 0.027(3) 0.073(4) 0.003(3) -0.001(3) 0.002(2)
C31B 0.040(3) 0.035(3) 0.086(5) 0.003(3) -0.012(3) 0.004(3)
C32B 0.049(4) 0.050(4) 0.116(7) 0.029(5) -0.037(5) -0.008(3)
C33B 0.062(5) 0.068(5) 0.083(6) 0.031(4) -0.043(5) -0.023(4)
C34B 0.064(4) 0.060(4) 0.052(4) 0.017(3) -0.015(3) -0.019(3)
C35B 0.041(3) 0.027(3) 0.055(4) 0.013(2) -0.017(3) -0.009(2)
C36B 0.063(4) 0.062(4) 0.040(3) 0.021(3) 0.008(3) 0.004(3)
C1S 0.108(7) 0.093(7) 0.046(4) 0.012(4) 0.006(5) -0.017(6)
C2S 0.175(14) 0.122(10) 0.077(7) -0.009(7) 0.029(8) 0.018(10)
C3S 0.134(14) 0.27(2) 0.087(10) -0.010(12) 0.012(9) 0.051(15)
C4S 0.118(12) 0.38(3) 0.072(8) 0.052(15) 0.022(8) -0.060(17)
C5S 0.174(14) 0.155(12) 0.062(6) 0.039(7) -0.015(8) -0.078(11)
C6S 0.120(9) 0.095(7) 0.064(5) 0.025(5) -0.005(5) -0.014(6)
C7S 0.137(11) 0.126(10) 0.095(8) 0.020(7) -0.001(7) -0.040(8)
C8S 0.073(5) 0.058(4) 0.059(4) -0.003(4) 0.012(4) 0.004(4)
C9S 0.074(5) 0.053(4) 0.067(5) -0.002(4) 0.023(4) -0.009(4)
C10S 0.069(5) 0.069(5) 0.091(6) -0.020(5) 0.031(5) -0.013(4)
C11S 0.069(6) 0.124(9) 0.080(6) -0.041(6) 0.011(5) 0.001(6)
C12S 0.123(9) 0.160(11) 0.062(6) -0.017(7) -0.002(6) 0.060(8)
C13S 0.115(8) 0.105(8) 0.070(6) 0.000(5) 0.010(5) 0.047(6)
C14S 0.154(10) 0.054(5) 0.070(6) -0.006(4) 0.028(6) 0.011(5)
C15S 0.078(5) 0.069(5) 0.061(5) -0.001(4) 0.006(4) -0.005(4)
C16S 0.088(7) 0.121(9) 0.086(7) -0.044(6) 0.003(5) -0.034(6)
C17S 0.122(9) 0.112(8) 0.077(6) -0.033(6) 0.020(6) -0.021(7)
C18S 0.090(6) 0.088(6) 0.072(6) 0.000(5) 0.022(5) 0.003(5)
C19S 0.079(6) 0.064(5) 0.089(6) 0.000(5) 0.013(5) -0.008(4)
C20S 0.083(6) 0.044(4) 0.076(5) 0.000(4) 0.000(4) -0.006(4)
C21S 0.085(7) 0.112(8) 0.102(8) -0.014(6) 0.027(6) 0.000(6)
C22S 0.32(2) 0.071(7) 0.082(8) -0.012(6) 0.097(11) -0.056(11)
C23S 0.130(8) 0.091(7) 0.049(5) 0.006(4) 0.031(5) -0.021(6)
C24S 0.117(8) 0.082(6) 0.056(5) 0.009(4) 0.028(5) -0.016(6)
C25S 0.120(10) 0.29(2) 0.062(7) 0.063(10) 0.036(7) -0.014(12)
C26S 0.191(19) 0.62(6) 0.056(8) 0.061(17) -0.012(9) -0.26(3)
C27S 0.31(3) 0.186(19) 0.107(13) -0.041(12) 0.044(16) -0.16(2)
C28S 0.49(4) 0.108(13) 0.19(2) -0.002(13) 0.15(2) 0.056(19)
C29S 0.080(5) 0.033(3) 0.066(5) -0.003(3) 0.014(4) -0.006(3)
C30S 0.055(4) 0.064(5) 0.088(6) -0.012(4) 0.007(4) 0.011(4)
C31S 0.063(5) 0.085(6) 0.071(5) -0.001(4) -0.007(4) 0.015(4)
C32S 0.077(5) 0.072(5) 0.064(5) -0.004(4) 0.001(4) 0.000(4)
C33S 0.050(4) 0.061(4) 0.080(5) 0.000(4) 0.008(4) 0.002(3)
C34S 0.056(4) 0.043(4) 0.075(5) 0.003(3) -0.007(4) 0.002(3)
C35S 0.145(9) 0.056(5) 0.085(6) -0.006(5) 0.031(6) -0.017(5)
C36S 0.093(7) 0.070(5) 0.071(5) -0.028(4) 0.002(5) 0.012(5)
C37S 0.131(9) 0.071(6) 0.064(5) -0.020(4) 0.020(6) -0.026(6)
C38S 0.117(8) 0.096(7) 0.062(5) -0.015(5) 0.014(5) -0.032(6)
C39S 0.077(6) 0.117(8) 0.057(5) -0.012(5) -0.002(4) 0.010(6)
C40S 0.104(7) 0.082(6) 0.061(5) 0.005(4) 0.024(5) 0.017(5)
C41S 0.103(7) 0.079(6) 0.072(6) -0.012(5) 0.038(5) -0.016(5)
C42S 0.140(11) 0.124(10) 0.135(11) -0.029(9) 0.033(9) 0.022(9)
C43S 0.075(5) 0.059(5) 0.098(7) -0.025(5) 0.008(5) 0.013(4)
C44S 0.098(8) 0.129(10) 0.128(10) -0.032(8) 0.029(7) -0.043(7)
C45S 0.139(10) 0.146(11) 0.093(8) -0.056(7) 0.034(7) -0.078(9)
C46S 0.085(7) 0.075(6) 0.115(8) -0.007(6) -0.016(6) 0.034(5)
C47S 0.094(7) 0.082(7) 0.105(8) -0.003(6) -0.015(6) 0.018(6)
C48S 0.101(7) 0.083(6) 0.067(6) 0.003(5) 0.002(5) 0.023(5)
C49S 0.170(12) 0.114(9) 0.089(7) 0.013(7) 0.043(8) 0.066(9)
C50S 0.067(5) 0.078(6) 0.113(8) -0.021(6) 0.022(5) -0.023(5)
C51S 0.051(4) 0.077(5) 0.066(5) -0.029(4) 0.022(3) -0.027(4)
C52S 0.052(5) 0.117(9) 0.161(12) 0.041(9) 0.025(6) -0.010(5)
C53S 0.055(6) 0.25(2) 0.142(13) 0.044(13) 0.017(7) -0.020(9)
C54S 0.067(7) 0.29(2) 0.073(7) -0.016(11) 0.001(6) -0.046(10)
C55S 0.096(8) 0.212(15) 0.091(8) -0.093(9) 0.040(6) -0.089(9)
C56S 0.145(13) 0.089(9) 0.26(2) -0.022(11) 0.060(13) 0.016(9)
C57S 0.065(5) 0.072(5) 0.045(4) -0.011(3) -0.006(3) 0.001(4)
C58S 0.080(5) 0.057(4) 0.058(4) -0.004(4) 0.003(4) 0.009(4)
C59S 0.104(7) 0.076(6) 0.077(6) -0.008(5) 0.023(5) 0.003(5)
C60S 0.089(6) 0.093(7) 0.058(5) -0.010(5) 0.003(4) -0.024(5)
C61S 0.070(5) 0.086(6) 0.065(5) -0.003(4) -0.007(4) -0.001(5)
C62S 0.065(5) 0.065(5) 0.062(5) 0.003(4) -0.003(4) 0.013(4)
C63S 0.075(6) 0.079(6) 0.079(6) 0.005(5) -0.006(4) -0.003(5)

loop_
_atom_type_symbol
_atom_type_description
_atom_type_scat_dispersion_real
_atom_type_scat_dispersion_imag
_atom_type_scat_source
C C 0.0033 0.0016 'International Tables Vol C Tables 4.2.6.8 and 6.1.1.4'
H H 0 0 'International Tables Vol C Tables 4.2.6.8 and 6.1.1.4'
Cl Cl 0.1484 0.1585 'International Tables Vol C Tables 4.2.6.8 and 6.1.1.4'
N N 0.0061 0.0033 'International Tables Vol C Tables 4.2.6.8 and 6.1.1.4'
O O 0.0106 0.006 'International Tables Vol C Tables 4.2.6.8 and 6.1.1.4'
Si Si 0.0817 0.0704 'International Tables Vol C Tables 4.2.6.8 and 6.1.1.4'
Zr Zr -2.9673 0.5597 'International Tables Vol C Tables 4.2.6.8 and 6.1.1.4'

loop_
_geom_angle_atom_site_label_1
_geom_angle_atom_site_label_2
_geom_angle_atom_site_label_3
_geom_angle
N1 Zr N2 114.50(18)
N1 Zr O4 159.70(16)
N2 Zr O4 85.79(16)
N1 Zr O1 86.02(15)
N2 Zr O1 159.45(16)
O4 Zr O1 73.72(14)
N1 Zr Cl2 94.70(11)
N2 Zr Cl2 94.36(12)
O4 Zr Cl2 83.78(10)
O1 Zr Cl2 82.07(9)
N1 Zr Cl1 94.07(11)
N2 Zr Cl1 95.06(12)
O4 Zr Cl1 83.00(10)
O1 Zr Cl1 84.21(9)
Cl2 Zr Cl1 163.14(5)
N1 Si1 C8 113.8(2)
N1 Si1 C9 112.0(2)
C8 Si1 C9 108.2(3)
N1 Si1 C7 113.4(2)
C8 Si1 C7 102.1(3)
C9 Si1 C7 106.6(3)
N1 Si2 C11 112.9(2)
N1 Si2 C10 111.0(2)
C11 Si2 C10 105.7(3)
N1 Si2 C12 108.9(2)
C11 Si2 C12 107.9(2)
C10 Si2 C12 110.3(3)
N2 Si3 C26 112.4(2)
N2 Si3 C27 111.0(3)
C26 Si3 C27 104.6(3)
N2 Si3 C25 108.1(3)
C26 Si3 C25 109.7(3)
C27 Si3 C25 111.1(3)
N2 Si4 C29 110.9(3)
N2 Si4 C28 114.9(3)
C29 Si4 C28 107.1(3)
N2 Si4 C30 113.5(2)
C29 Si4 C30 107.9(3)
C28 Si4 C30 102.0(3)
C2 O1 C1 114.2(4)
C2 O1 Zr 121.8(3)
C1 O1 Zr 123.9(3)
C17 O2 C18 118.1(5)
C20 O3 C19 118.3(6)
C35 O4 C36 112.4(5)
C35 O4 Zr 123.5(3)
C36 O4 Zr 124.0(4)
Si2 N1 Si1 116.4(2)
Si2 N1 Zr 124.1(2)
Si1 N1 Zr 119.5(2)
Si4 N2 Si3 117.4(2)
Si4 N2 Zr 120.2(2)
Si3 N2 Zr 122.1(2)
O1 C1 H1A 109.5
O1 C1 H1B 109.5
H1A C1 H1B 109.5
O1 C1 H1C 109.5
H1A C1 H1C 109.5
H1B C1 H1C 109.5
C7 C2 C3 122.8(5)
C7 C2 O1 117.9(5)
C3 C2 O1 119.2(5)
C4 C3 C2 119.1(6)
C4 C3 H3 120.4
C2 C3 H3 120.4
C5 C4 C3 120.7(6)
C5 C4 H4 119.7
C3 C4 H4 119.7
C6 C5 C4 118.8(6)
C6 C5 H5 120.6
C4 C5 H5 120.6
C5 C6 C7 123.1(6)
C5 C6 H6 118.4
C7 C6 H6 118.4
C2 C7 C6 115.4(5)
C2 C7 Si1 130.0(4)
C6 C7 Si1 114.6(5)
Si1 C8 H8A 109.5
Si1 C8 H8B 109.5
H8A C8 H8B 109.5
Si1 C8 H8C 109.5
H8A C8 H8C 109.5
H8B C8 H8C 109.5
Si1 C9 H9A 109.5
Si1 C9 H9B 109.5
H9A C9 H9B 109.5
Si1 C9 H9C 109.5
H9A C9 H9C 109.5
H9B C9 H9C 109.5
Si2 C10 H10A 109.5
Si2 C10 H10B 109.5
H10A C10 H10B 109.5
Si2 C10 H10C 109.5
H10A C10 H10C 109.5
H10B C10 H10C 109.5
Si2 C11 H11A 109.5
Si2 C11 H11B 109.5
H11A C11 H11B 109.5
Si2 C11 H11C 109.5
H11A C11 H11C 109.5
H11B C11 H11C 109.5
C13 C12 C17 116.2(5)
C13 C12 Si2 122.1(4)
C17 C12 Si2 121.7(4)
C14 C13 C12 122.4(5)
C14 C13 H13 118.8
C12 C13 H13 118.8
C13 C14 C15 119.1(6)
C13 C14 H14 120.4
C15 C14 H14 120.4
C16 C15 C14 120.5(5)
C16 C15 H15 119.8
C14 C15 H15 119.8
C15 C16 C17 119.7(5)
C15 C16 H16 120.1
C17 C16 H16 120.1
O2 C17 C16 123.1(5)
O2 C17 C12 114.8(5)
C16 C17 C12 122.1(6)
O2 C18 H18A 109.5
O2 C18 H18B 109.5
H18A C18 H18B 109.5
O2 C18 H18C 109.5
H18A C18 H18C 109.5
H18B C18 H18C 109.5
O3 C19 H19A 109.5
O3 C19 H19B 109.5
H19A C19 H19B 109.5
O3 C19 H19C 109.5
H19A C19 H19C 109.5
H19B C19 H19C 109.5
O3 C20 C21 122.8(6)
O3 C20 C25 116.1(5)
C21 C20 C25 121.1(7)
C22 C21 C20 119.1(7)
C22 C21 H21 120.4
C20 C21 H21 120.4
C21 C22 C23 121.9(7)
C21 C22 H22 119.1
C23 C22 H22 119.1
C24 C23 C22 118.0(8)
C24 C23 H23 121
C22 C23 H23 121
C25 C24 C23 122.5(6)
C25 C24 H24 118.7
C23 C24 H24 118.7
C24 C25 C20 117.4(6)
C24 C25 Si3 122.7(4)
C20 C25 Si3 119.9(5)
Si3 C26 H26A 109.5
Si3 C26 H26B 109.5
H26A C26 H26B 109.5
Si3 C26 H26C 109.5
H26A C26 H26C 109.5
H26B C26 H26C 109.5
Si3 C27 H27A 109.5
Si3 C27 H27B 109.5
H27A C27 H27B 109.5
Si3 C27 H27C 109.5
H27A C27 H27C 109.5
H27B C27 H27C 109.5
Si4 C28 H28A 109.5
Si4 C28 H28B 109.5
H28A C28 H28B 109.5
Si4 C28 H28C 109.5
H28A C28 H28C 109.5
H28B C28 H28C 109.5
Si4 C29 H29A 109.5
Si4 C29 H29B 109.5
H29A C29 H29B 109.5
Si4 C29 H29C 109.5
H29A C29 H29C 109.5
H29B C29 H29C 109.5
C35 C30 C31 114.5(6)
C35 C30 Si4 129.7(4)
C31 C30 Si4 115.7(5)
C30 C31 C32 123.0(7)
C30 C31 H31 118.5
C32 C31 H31 118.5
C33 C32 C31 119.5(6)
C33 C32 H32 120.3
C31 C32 H32 120.3
C32 C33 C34 118.9(7)
C32 C33 H33 120.5
C34 C33 H33 120.5
C35 C34 C33 120.3(7)
C35 C34 H34 119.9
C33 C34 H34 119.9
C34 C35 C30 123.8(6)
C34 C35 O4 118.9(6)
C30 C35 O4 117.4(5)
O4 C36 H36A 109.5
O4 C36 H36B 109.5
H36A C36 H36B 109.5
O4 C36 H36C 109.5
H36A C36 H36C 109.5
H36B C36 H36C 109.5
N2A Zr1A N1A 114.01(17)
N2A Zr1A O1A 159.65(15)
N1A Zr1A O1A 86.33(16)
N2A Zr1A O4A 85.47(14)
N1A Zr1A O4A 160.52(16)
O1A Zr1A O4A 74.20(13)
N2A Zr1A Cl1A 95.13(11)
N1A Zr1A Cl1A 94.46(12)
O1A Zr1A Cl1A 83.25(10)
O4A Zr1A Cl1A 83.10(9)
N2A Zr1A Cl2A 94.65(11)
N1A Zr1A Cl2A 94.78(12)
O1A Zr1A Cl2A 82.53(10)
O4A Zr1A Cl2A 83.23(9)
Cl1A Zr1A Cl2A 162.48(5)
N1A Si1A C8A 111.7(3)
N1A Si1A C9A 114.4(2)
C8A Si1A C9A 106.4(3)
N1A Si1A C7A 113.0(2)
C8A Si1A C7A 106.6(3)
C9A Si1A C7A 104.1(3)
N1A Si2A C10A 112.3(2)
N1A Si2A C11A 111.4(2)
C10A Si2A C11A 105.3(3)
N1A Si2A C12A 109.1(2)
C10A Si2A C12A 107.8(2)
C11A Si2A C12A 110.9(2)
N2A Si3A C26A 112.4(2)
N2A Si3A C27A 110.8(2)
C26A Si3A C27A 105.8(3)
N2A Si3A C25A 108.4(2)
C26A Si3A C25A 107.9(2)
C27A Si3A C25A 111.5(3)
N2A Si4A C28A 113.6(2)
N2A Si4A C29A 111.7(2)
C28A Si4A C29A 108.5(3)
N2A Si4A C30A 113.0(2)
C28A Si4A C30A 102.4(2)
C29A Si4A C30A 107.0(2)
C2A O1A C1A 113.7(5)
C2A O1A Zr1A 121.4(3)
C1A O1A Zr1A 124.7(4)
C17A O2A C18A 119.5(5)
C20A O3A C19A 118.5(5)
C35A O4A C36A 113.9(4)
C35A O4A Zr1A 122.3(3)
C36A O4A Zr1A 123.4(3)
Si1A N1A Si2A 117.5(2)
Si1A N1A Zr1A 120.4(2)
Si2A N1A Zr1A 122.1(2)
Si3A N2A Si4A 115.2(2)
Si3A N2A Zr1A 124.7(2)
Si4A N2A Zr1A 120.1(2)
C3A C2A C7A 123.6(6)
C3A C2A O1A 117.7(6)
C7A C2A O1A 118.7(5)
C4A C3A C2A 119.7(7)
C4A C3A H3A 120.1
C2A C3A H3A 120.1
C5A C4A C3A 118.7(7)
C5A C4A H4A 120.7
C3A C4A H4A 120.7
C4A C5A C6A 121.7(7)
C4A C5A H5A 119.1
C6A C5A H5A 119.1
C5A C6A C7A 122.0(7)
C5A C6A H6A 119
C7A C6A H6A 119
C2A C7A C6A 114.1(6)
C2A C7A Si1A 129.5(4)
C6A C7A Si1A 116.4(5)
Si1A C8A H8A1 109.5
Si1A C8A H8A2 109.5
H8A1 C8A H8A2 109.5
Si1A C8A H8A3 109.5
H8A1 C8A H8A3 109.5
H8A2 C8A H8A3 109.5
Si1A C9A H9A1 109.5
Si1A C9A H9A2 109.5
H9A1 C9A H9A2 109.5
Si1A C9A H9A3 109.5
H9A1 C9A H9A3 109.5
H9A2 C9A H9A3 109.5
Si2A C10A H10D 109.5
Si2A C10A H10E 109.5
H10D C10A H10E 109.5
Si2A C10A H10F 109.5
H10D C10A H10F 109.5
H10E C10A H10F 109.5
Si2A C11A H11D 109.5
Si2A C11A H11E 109.5
H11D C11A H11E 109.5
Si2A C11A H11F 109.5
H11D C11A H11F 109.5
H11E C11A H11F 109.5
C13A C12A C17A 116.7(5)
C13A C12A Si2A 123.9(4)
C17A C12A Si2A 119.3(4)
C12A C13A C14A 122.3(6)
C12A C13A H13A 118.8
C14A C13A H13A 118.8
C15A C14A C13A 120.0(6)
C15A C14A H14A 120
C13A C14A H14A 120
C16A C15A C14A 120.0(6)
C16A C15A H15A 120
C14A C15A H15A 120
C15A C16A C17A 119.5(6)
C15A C16A H16A 120.3
C17A C16A H16A 120.3
O2A C17A C16A 122.7(5)
O2A C17A C12A 115.9(5)
C16A C17A C12A 121.4(6)
O3A C20A C21A 123.0(5)
O3A C20A C25A 114.9(5)
C21A C20A C25A 122.1(6)
C22A C21A C20A 119.5(6)
C22A C21A H21A 120.3
C20A C21A H21A 120.3
C21A C22A C23A 120.3(5)
C21A C22A H22A 119.9
C23A C22A H22A 119.9
C22A C23A C24A 119.8(6)
C22A C23A H23A 120.1
C24A C23A H23A 120.1
C23A C24A C25A 121.7(6)
C23A C24A H24A 119.2
C25A C24A H24A 119.2
C24A C25A C20A 116.6(5)
C24A C25A Si3A 122.0(4)
C20A C25A Si3A 121.3(4)
Si3A C26A H26D 109.5
Si3A C26A H26E 109.5
H26D C26A H26E 109.5
Si3A C26A H26F 109.5
H26D C26A H26F 109.5
H26E C26A H26F 109.5
Si3A C27A H27D 109.5
Si3A C27A H27E 109.5
H27D C27A H27E 109.5
Si3A C27A H27F 109.5
H27D C27A H27F 109.5
H27E C27A H27F 109.5
Si4A C28A H28D 109.5
Si4A C28A H28E 109.5
H28D C28A H28E 109.5
Si4A C28A H28F 109.5
H28D C28A H28F 109.5
H28E C28A H28F 109.5
Si4A C29A H29D 109.5
Si4A C29A H29E 109.5
H29D C29A H29E 109.5
Si4A C29A H29F 109.5
H29D C29A H29F 109.5
H29E C29A H29F 109.5
C35A C30A C31A 115.3(5)
C35A C30A Si4A 129.7(4)
C31A C30A Si4A 114.7(4)
C32A C31A C30A 123.2(6)
C32A C31A H31A 118.4
C30A C31A H31A 118.4
C31A C32A C33A 119.7(5)
C31A C32A H32A 120.2
C33A C32A H32A 120.2
C34A C33A C32A 119.3(5)
C34A C33A H33A 120.4
C32A C33A H33A 120.4
C33A C34A C35A 119.7(5)
C33A C34A H34A 120.2
C35A C34A H34A 120.2
C30A C35A C34A 122.8(5)
C30A C35A O4A 117.6(5)
C34A C35A O4A 119.6(5)
N2B Zr1B N1B 112.61(17)
N2B Zr1B O1B 162.28(15)
N1B Zr1B O1B 85.05(15)
N2B Zr1B O4B 86.72(15)
N1B Zr1B O4B 160.65(15)
O1B Zr1B O4B 75.65(13)
N2B Zr1B Cl1B 94.09(11)
N1B Zr1B Cl1B 96.00(11)
O1B Zr1B Cl1B 82.10(9)
O4B Zr1B Cl1B 82.74(9)
N2B Zr1B Cl2B 96.08(11)
N1B Zr1B Cl2B 95.33(11)
O1B Zr1B Cl2B 83.18(9)
O4B Zr1B Cl2B 81.33(9)
Cl1B Zr1B Cl2B 160.54(5)
N1B Si1B C9B 113.6(2)
N1B Si1B C8B 111.7(2)
C9B Si1B C8B 108.0(3)
N1B Si1B C7B 113.4(2)
C9B Si1B C7B 102.8(3)
C8B Si1B C7B 106.8(2)
N1B Si2B C11B 112.7(2)
N1B Si2B C10B 111.3(2)
C11B Si2B C10B 104.8(3)
N1B Si2B C12B 109.3(2)
C11B Si2B C12B 108.5(3)
C10B Si2B C12B 110.1(3)
N2B Si3B C26B 112.5(2)
N2B Si3B C27B 111.2(2)
C26B Si3B C27B 105.2(3)
N2B Si3B C25B 108.3(2)
C26B Si3B C25B 107.7(2)
C27B Si3B C25B 111.9(3)
N2B Si4B C28B 111.7(3)
N2B Si4B C29B 114.0(2)
C28B Si4B C29B 107.8(3)
N2B Si4B C30B 113.5(2)
C28B Si4B C30B 106.5(3)
C29B Si4B C30B 102.7(3)
C2B O1B C1B 113.6(4)
C2B O1B Zr1B 121.4(3)
C1B O1B Zr1B 124.8(3)
C17B O2B C18B 118.4(5)
C20B O3B C19B 118.3(5)
C35B O4B C36B 116.2(4)
C35B O4B Zr1B 122.2(3)
C36B O4B Zr1B 120.6(3)
Si1B N1B Si2B 116.9(2)
Si1B N1B Zr1B 119.8(2)
Si2B N1B Zr1B 123.2(2)
Si4B N2B Si3B 115.8(2)
Si4B N2B Zr1B 119.9(2)
Si3B N2B Zr1B 124.2(2)
O1B C1B H1B1 109.5
O1B C1B H1B2 109.5
H1B1 C1B H1B2 109.5
O1B C1B H1B3 109.5
H1B1 C1B H1B3 109.5
H1B2 C1B H1B3 109.5
C3B C2B C7B 122.8(5)
C3B C2B O1B 118.9(5)
C7B C2B O1B 118.3(5)
C4B C3B C2B 119.6(6)
C4B C3B H3B 120.2
C2B C3B H3B 120.2
C5B C4B C3B 119.8(6)
C5B C4B H4B 120.1
C3B C4B H4B 120.1
C4B C5B C6B 119.6(5)
C4B C5B H5B 120.2
C6B C5B H5B 120.2
C5B C6B C7B 122.3(5)
C5B C6B H6B 118.9
C7B C6B H6B 118.9
C2B C7B C6B 116.0(5)
C2B C7B Si1B 128.9(4)
C6B C7B Si1B 115.2(4)
Si1B C8B H8B1 109.5
Si1B C8B H8B2 109.5
H8B1 C8B H8B2 109.5
Si1B C8B H8B3 109.5
H8B1 C8B H8B3 109.5
H8B2 C8B H8B3 109.5
Si1B C9B H9B1 109.5
Si1B C9B H9B2 109.5
H9B1 C9B H9B2 109.5
Si1B C9B H9B3 109.5
H9B1 C9B H9B3 109.5
H9B2 C9B H9B3 109.5
Si2B C10B H10G 109.5
Si2B C10B H10H 109.5
H10G C10B H10H 109.5
Si2B C10B H10I 109.5
H10G C10B H10I 109.5
H10H C10B H10I 109.5
Si2B C11B H11G 109.5
Si2B C11B H11H 109.5
H11G C11B H11H 109.5
Si2B C11B H11I 109.5
H11G C11B H11I 109.5
H11H C11B H11I 109.5
C13B C12B C17B 116.0(5)
C13B C12B Si2B 122.4(4)
C17B C12B Si2B 121.6(5)
C12B C13B C14B 123.0(6)
C12B C13B H13B 118.5
C14B C13B H13B 118.5
C13B C14B C15B 118.4(7)
C13B C14B H14B 120.8
C15B C14B H14B 120.8
C16B C15B C14B 120.7(6)
C16B C15B H15B 119.7
C14B C15B H15B 119.7
C15B C16B C17B 120.4(6)
C15B C16B H16B 119.8
C17B C16B H16B 119.8
O2B C17B C16B 123.4(6)
O2B C17B C12B 115.1(5)
C16B C17B C12B 121.5(7)
O2B C18B H18G 109.5
O2B C18B H18H 109.5
H18G C18B H18H 109.5
O2B C18B H18I 109.5
H18G C18B H18I 109.5
H18H C18B H18I 109.5
O3B C19B H19G 109.5
O3B C19B H19H 109.5
H19G C19B H19H 109.5
O3B C19B H19I 109.5
H19G C19B H19I 109.5
H19H C19B H19I 109.5
O3B C20B C21B 123.5(5)
O3B C20B C25B 115.4(5)
C21B C20B C25B 121.1(6)
C22B C21B C20B 119.7(6)
C22B C21B H21B 120.1
C20B C21B H21B 120.1
C21B C22B C23B 121.2(6)
C21B C22B H22B 119.4
C23B C22B H22B 119.4
C24B C23B C22B 118.7(6)
C24B C23B H23B 120.6
C22B C23B H23B 120.6
C25B C24B C23B 121.9(5)
C25B C24B H24B 119.1
C23B C24B H24B 119.1
C24B C25B C20B 117.3(5)
C24B C25B Si3B 122.5(4)
C20B C25B Si3B 120.1(4)
Si3B C26B H26G 109.5
Si3B C26B H26H 109.5
H26G C26B H26H 109.5
Si3B C26B H26I 109.5
H26G C26B H26I 109.5
H26H C26B H26I 109.5
Si3B C27B H27G 109.5
Si3B C27B H27H 109.5
H27G C27B H27H 109.5
Si3B C27B H27I 109.5
H27G C27B H27I 109.5
H27H C27B H27I 109.5
Si4B C28B H28G 109.5
Si4B C28B H28H 109.5
H28G C28B H28H 109.5
Si4B C28B H28I 109.5
H28G C28B H28I 109.5
H28H C28B H28I 109.5
Si4B C29B H29G 109.5
Si4B C29B H29H 109.5
H29G C29B H29H 109.5
Si4B C29B H29I 109.5
H29G C29B H29I 109.5
H29H C29B H29I 109.5
C35B C30B C31B 114.8(6)
C35B C30B Si4B 131.1(4)
C31B C30B Si4B 114.1(5)
C32B C31B C30B 123.4(8)
C32B C31B H31B 118.3
C30B C31B H31B 118.3
C31B C32B C33B 119.6(7)
C31B C32B H32B 120.2
C33B C32B H32B 120.2
C32B C33B C34B 120.4(7)
C32B C33B H33B 119.8
C34B C33B H33B 119.8
C35B C34B C33B 118.4(8)
C35B C34B H34B 120.8
C33B C34B H34B 120.8
C30B C35B C34B 123.4(6)
C30B C35B O4B 117.6(5)
C34B C35B O4B 119.0(6)
O4B C36B H36G 109.5
O4B C36B H36H 109.5
H36G C36B H36H 109.5
O4B C36B H36I 109.5
H36G C36B H36I 109.5
H36H C36B H36I 109.5
C2S C1S C6S 120
C2S C1S C7S 120.3(9)
C6S C1S C7S 119.7(8)
C1S C2S C3S 120
C1S C2S H2S 120
C3S C2S H2S 120
C4S C3S C2S 120
C4S C3S H3S 120
C2S C3S H3S 120
C3S C4S C5S 120
C3S C4S H4S 120
C5S C4S H4S 120
C4S C5S C6S 120
C4S C5S H5S 120
C6S C5S H5S 120
C5S C6S C1S 120
C5S C6S H6S 120
C1S C6S H6S 120
C1S C7S H7S1 109.5
C1S C7S H7S2 109.5
H7S1 C7S H7S2 109.5
C1S C7S H7S3 109.5
H7S1 C7S H7S3 109.5
H7S2 C7S H7S3 109.5
C1S C7S H7S4 109.5
H7S1 C7S H7S4 141.1
H7S2 C7S H7S4 56.3
H7S3 C7S H7S4 56.3
C1S C7S H7S5 109.5
H7S1 C7S H7S5 56.3
H7S2 C7S H7S5 141.1
H7S3 C7S H7S5 56.3
H7S4 C7S H7S5 109.5
C1S C7S H7S6 109.5
H7S1 C7S H7S6 56.3
H7S2 C7S H7S6 56.3
H7S3 C7S H7S6 141.1
H7S4 C7S H7S6 109.5
H7S5 C7S H7S6 109.5
C9S C8S C13S 120
C9S C8S C14S 119.4(5)
C13S C8S C14S 120.6(5)
C10S C9S C8S 120
C10S C9S H9S 120
C8S C9S H9S 120
C11S C10S C9S 120
C11S C10S H10S 120
C9S C10S H10S 120
C10S C11S C12S 120
C10S C11S H11S 120
C12S C11S H11S 120
C13S C12S C11S 120
C13S C12S H12S 120
C11S C12S H12S 120
C12S C13S C8S 120
C12S C13S H13S 120
C8S C13S H13S 120
C8S C14S H14C 109.5
C8S C14S H14D 109.5
H14C C14S H14D 109.5
C8S C14S H14E 109.5
H14C C14S H14E 109.5
H14D C14S H14E 109.5
C8S C14S H14F 109.5
H14C C14S H14F 141.1
H14D C14S H14F 56.3
H14E C14S H14F 56.3
C8S C14S H14G 109.5
H14C C14S H14G 56.3
H14D C14S H14G 141.1
H14E C14S H14G 56.3
H14F C14S H14G 109.5
C8S C14S H14H 109.5
H14C C14S H14H 56.3
H14D C14S H14H 56.3
H14E C14S H14H 141.1
H14F C14S H14H 109.5
H14G C14S H14H 109.5
C16S C15S C20S 120
C16S C15S C21S 120.2(6)
C20S C15S C21S 119.8(6)
C17S C16S C15S 120
C17S C16S H16S 120
C15S C16S H16S 120
C18S C17S C16S 120
C18S C17S H17S 120
C16S C17S H17S 120
C17S C18S C19S 120
C17S C18S H18S 120
C19S C18S H18S 120
C18S C19S C20S 120
C18S C19S H19S 120
C20S C19S H19S 120
C19S C20S C15S 120
C19S C20S H20S 120
C15S C20S H20S 120
C15S C21S H21C 109.5
C15S C21S H21D 109.5
H21C C21S H21D 109.5
C15S C21S H21E 109.5
H21C C21S H21E 109.5
H21D C21S H21E 109.5
C15S C21S H21F 109.5
H21C C21S H21F 141.1
H21D C21S H21F 56.3
H21E C21S H21F 56.3
C15S C21S H21G 109.5
H21C C21S H21G 56.3
H21D C21S H21G 141.1
H21E C21S H21G 56.3
H21F C21S H21G 109.5
C15S C21S H21H 109.5
H21C C21S H21H 56.3
H21D C21S H21H 56.3
H21E C21S H21H 141.1
H21F C21S H21H 109.5
H21G C21S H21H 109.5
C28S C22S C23S 129.6(15)
C28S C22S C27S 110.4(15)
C23S C22S C27S 120
C22S C23S C24S 120
C22S C23S H23S 120
C24S C23S H23S 120
C25S C24S C23S 120
C25S C24S H24S 120
C23S C24S H24S 120
C26S C25S C24S 120
C26S C25S H25S 120
C24S C25S H25S 120
C27S C26S C25S 120
C27S C26S H26S 120
C25S C26S H26S 120
C26S C27S C22S 120
C26S C27S H27S 120
C22S C27S H27S 120
C22S C28S H28J 109.5
C22S C28S H28K 109.5
H28J C28S H28K 109.5
C22S C28S H28L 109.5
H28J C28S H28L 109.5
H28K C28S H28L 109.5
C22S C28S H28M 109.5
H28J C28S H28M 141.1
H28K C28S H28M 56.3
H28L C28S H28M 56.3
C22S C28S H28N 109.5
H28J C28S H28N 56.3
H28K C28S H28N 141.1
H28L C28S H28N 56.3
H28M C28S H28N 109.5
C22S C28S H28O 109.5
H28J C28S H28O 56.3
H28K C28S H28O 56.3
H28L C28S H28O 141.1
H28M C28S H28O 109.5
H28N C28S H28O 109.5
C30S C29S C34S 120
C30S C29S C35S 122.2(6)
C34S C29S C35S 117.8(6)
C31S C30S C29S 120
C31S C30S H30S 120
C29S C30S H30S 120
C30S C31S C32S 120
C30S C31S H31S 120
C32S C31S H31S 120
C31S C32S C33S 120
C31S C32S H32S 120
C33S C32S H32S 120
C34S C33S C32S 120
C34S C33S H33S 120
C32S C33S H33S 120
C33S C34S C29S 120
C33S C34S H34S 120
C29S C34S H34S 120
C29S C35S H35A 109.5
C29S C35S H35B 109.5
H35A C35S H35B 109.5
C29S C35S H35C 109.5
H35A C35S H35C 109.5
H35B C35S H35C 109.5
C29S C35S H35D 109.5
H35A C35S H35D 141.1
H35B C35S H35D 56.3
H35C C35S H35D 56.3
C29S C35S H35E 109.5
H35A C35S H35E 56.3
H35B C35S H35E 141.1
H35C C35S H35E 56.3
H35D C35S H35E 109.5
C29S C35S H35F 109.5
H35A C35S H35F 56.3
H35B C35S H35F 56.3
H35C C35S H35F 141.1
H35D C35S H35F 109.5
H35E C35S H35F 109.5
C37S C36S C41S 120
C37S C36S C42S 112.3(8)
C41S C36S C42S 127.7(8)
C36S C37S C38S 120
C36S C37S H37S 120
C38S C37S H37S 120
C39S C38S C37S 120
C39S C38S H38S 120
C37S C38S H38S 120
C40S C39S C38S 120
C40S C39S H39S 120
C38S C39S H39S 120
C39S C40S C41S 120
C39S C40S H40S 120
C41S C40S H40S 120
C40S C41S C36S 120
C40S C41S H41S 120
C36S C41S H41S 120
C36S C42S H42A 109.5
C36S C42S H42B 109.5
H42A C42S H42B 109.5
C36S C42S H42C 109.5
H42A C42S H42C 109.5
H42B C42S H42C 109.5
C36S C42S H42D 109.5
H42A C42S H42D 141.1
H42B C42S H42D 56.3
H42C C42S H42D 56.3
C36S C42S H42E 109.5
H42A C42S H42E 56.3
H42B C42S H42E 141.1
H42C C42S H42E 56.3
H42D C42S H42E 109.5
C36S C42S H42F 109.5
H42A C42S H42F 56.3
H42B C42S H42F 56.3
H42C C42S H42F 141.1
H42D C42S H42F 109.5
H42E C42S H42F 109.5
C44S C43S C48S 120
C44S C43S C49S 125.8(7)
C48S C43S C49S 114.1(7)
C43S C44S C45S 120
C43S C44S H44S 120
C45S C44S H44S 120
C46S C45S C44S 120
C46S C45S H45S 120
C44S C45S H45S 120
C45S C46S C47S 120
C45S C46S H46S 120
C47S C46S H46S 120
C48S C47S C46S 120
C48S C47S H47S 120
C46S C47S H47S 120
C47S C48S C43S 120
C47S C48S H48S 120
C43S C48S H48S 120
C43S C49S H49A 109.5
C43S C49S H49B 109.5
H49A C49S H49B 109.5
C43S C49S H49C 109.5
H49A C49S H49C 109.5
H49B C49S H49C 109.5
C43S C49S H49D 109.5
H49A C49S H49D 141.1
H49B C49S H49D 56.3
H49C C49S H49D 56.3
C43S C49S H49E 109.5
H49A C49S H49E 56.3
H49B C49S H49E 141.1
H49C C49S H49E 56.3
H49D C49S H49E 109.5
C43S C49S H49F 109.5
H49A C49S H49F 56.3
H49B C49S H49F 56.3
H49C C49S H49F 141.1
H49D C49S H49F 109.5
H49E C49S H49F 109.5
C51S C50S C55S 120
C51S C50S C56S 120.6(8)
C55S C50S C56S 119.4(8)
C50S C51S C52S 120
C50S C51S H51S 120
C52S C51S H51S 120
C53S C52S C51S 120
C53S C52S H52S 120
C51S C52S H52S 120
C54S C53S C52S 120
C54S C53S H53S 120
C52S C53S H53S 120
C53S C54S C55S 120
C53S C54S H54S 120
C55S C54S H54S 120
C54S C55S C50S 120
C54S C55S H55S 120
C50S C55S H55S 120
C50S C56S H56A 109.5
C50S C56S H56B 109.5
H56A C56S H56B 109.5
C50S C56S H56C 109.5
H56A C56S H56C 109.5
H56B C56S H56C 109.5
C50S C56S H56D 109.5
H56A C56S H56D 141.1
H56B C56S H56D 56.3
H56C C56S H56D 56.3
C50S C56S H56E 109.5
H56A C56S H56E 56.3
H56B C56S H56E 141.1
H56C C56S H56E 56.3
H56D C56S H56E 109.5
C50S C56S H56F 109.5
H56A C56S H56F 56.3
H56B C56S H56F 56.3
H56C C56S H56F 141.1
H56D C56S H56F 109.5
H56E C56S H56F 109.5
C58S C57S C62S 120
C58S C57S C63S 119.7
C62S C57S C63S 120.3
C59S C58S C57S 120
C59S C58S H58S 120
C57S C58S H58S 120
C58S C59S C60S 120
C58S C59S H59S 120
C60S C59S H59S 120
C61S C60S C59S 120
C61S C60S H60S 120
C59S C60S H60S 120
C60S C61S C62S 120
C60S C61S H61S 120
C62S C61S H61S 120
C61S C62S C57S 120
C61S C62S H62S 120
C57S C62S H62S 120
C57S C63S H63A 109.5
C57S C63S H63B 109.5
H63A C63S H63B 109.5
C57S C63S H63C 109.5
H63A C63S H63C 109.5
H63B C63S H63C 109.5
C57S C63S H63D 109.5
H63A C63S H63D 141.1
H63B C63S H63D 56.3
H63C C63S H63D 56.3
C57S C63S H63E 109.5
H63A C63S H63E 56.3
H63B C63S H63E 141.1
H63C C63S H63E 56.3
H63D C63S H63E 109.5
C57S C63S H63F 109.5
H63A C63S H63F 56.3
H63B C63S H63F 56.3
H63C C63S H63F 141.1
H63D C63S H63F 109.5
H63E C63S H63F 109.5
C65S C64S C69S 120
C65S C64S C70S 116.4(7)
C69S C64S C70S 123.6(7)
C64S C65S C66S 120
C64S C65S H65S 120
C66S C65S H65S 120
C67S C66S C65S 120
C67S C66S H66S 120
C65S C66S H66S 120
C68S C67S C66S 120
C68S C67S H67S 120
C66S C67S H67S 120
C67S C68S C69S 120
C67S C68S H68S 120
C69S C68S H68S 120
C68S C69S C64S 120
C68S C69S H69S 120
C64S C69S H69S 120
C64S C70S H70A 109.5
C64S C70S H70B 109.5
H70A C70S H70B 109.5
C64S C70S H70C 109.5
H70A C70S H70C 109.5
H70B C70S H70C 109.5
C64S C70S H70D 109.5
H70A C70S H70D 141.1
H70B C70S H70D 56.3
H70C C70S H70D 56.3
C64S C70S H70E 109.5
H70A C70S H70E 56.3
H70B C70S H70E 141.1
H70C C70S H70E 56.3
H70D C70S H70E 109.5
C64S C70S H70F 109.5
H70A C70S H70F 56.3
H70B C70S H70F 56.3
H70C C70S H70F 141.1
H70D C70S H70F 109.5
H70E C70S H70F 109.5
C72S C71S C76S 120
C72S C71S C77S 116.2(7)
C76S C71S C77S 119.6(7)
C71S C72S C73S 120
C71S C72S H72S 120
C73S C72S H72S 120
C74S C73S C72S 120
C74S C73S H73S 120
C72S C73S H73S 120
C75S C74S C73S 120
C75S C74S H74S 120
C73S C74S H74S 120
C74S C75S C76S 120
C74S C75S H75S 120
C76S C75S H75S 120
C75S C76S C71S 120
C75S C76S H76S 120
C71S C76S H76S 120
C71S C77S H77A 109.5
C71S C77S H77B 109.5
H77A C77S H77B 109.5
C71S C77S H77C 109.5
H77A C77S H77C 109.5
H77B C77S H77C 109.5
C71S C77S H77D 109.5
H77A C77S H77D 141.1
H77B C77S H77D 56.3
H77C C77S H77D 56.3
C71S C77S H77E 109.5
H77A C77S H77E 56.3
H77B C77S H77E 141.1
H77C C77S H77E 56.3
H77D C77S H77E 109.5
C71S C77S H77F 109.5
H77A C77S H77F 56.3
H77B C77S H77F 56.3
H77C C77S H77F 141.1
H77D C77S H77F 109.5
H77E C77S H77F 109.5

loop_
_geom_bond_atom_site_label_1
_geom_bond_atom_site_label_2
_geom_bond_distance
Zr N1 2.063(4)
Zr N2 2.066(4)
Zr O4 2.404(4)
Zr O1 2.420(4)
Zr Cl2 2.4548(13)
Zr Cl1 2.4555(13)
Si1 N1 1.761(4)
Si1 C8 1.874(6)
Si1 C9 1.882(6)
Si1 C7 1.891(6)
Si2 N1 1.757(4)
Si2 C11 1.861(6)
Si2 C10 1.877(6)
Si2 C12 1.892(5)
Si3 N2 1.770(5)
Si3 C26 1.864(7)
Si3 C27 1.871(7)
Si3 C25 1.895(6)
Si4 N2 1.749(5)
Si4 C29 1.873(6)
Si4 C28 1.885(6)
Si4 C30 1.901(7)
O1 C2 1.419(6)
O1 C1 1.443(7)
O2 C17 1.377(7)
O2 C18 1.422(7)
O3 C20 1.350(9)
O3 C19 1.427(8)
O4 C35 1.423(6)
O4 C36 1.450(7)
C1 H1A 0.98
C1 H1B 0.98
C1 H1C 0.98
C2 C7 1.390(8)
C2 C3 1.391(8)
C3 C4 1.385(9)
C3 H3 0.95
C4 C5 1.382(10)
C4 H4 0.95
C5 C6 1.381(9)
C5 H5 0.95
C6 C7 1.413(7)
C6 H6 0.95
C8 H8A 0.98
C8 H8B 0.98
C8 H8C 0.98
C9 H9A 0.98
C9 H9B 0.98
C9 H9C 0.98
C10 H10A 0.98
C10 H10B 0.98
C10 H10C 0.98
C11 H11A 0.98
C11 H11B 0.98
C11 H11C 0.98
C12 C13 1.403(8)
C12 C17 1.404(7)
C13 C14 1.384(8)
C13 H13 0.95
C14 C15 1.394(9)
C14 H14 0.95
C15 C16 1.372(9)
C15 H15 0.95
C16 C17 1.387(8)
C16 H16 0.95
C18 H18A 0.98
C18 H18B 0.98
C18 H18C 0.98
C19 H19A 0.98
C19 H19B 0.98
C19 H19C 0.98
C20 C21 1.406(9)
C20 C25 1.414(8)
C21 C22 1.359(12)
C21 H21 0.95
C22 C23 1.405(11)
C22 H22 0.95
C23 C24 1.391(9)
C23 H23 0.95
C24 C25 1.387(9)
C24 H24 0.95
C26 H26A 0.98
C26 H26B 0.98
C26 H26C 0.98
C27 H27A 0.98
C27 H27B 0.98
C27 H27C 0.98
C28 H28A 0.98
C28 H28B 0.98
C28 H28C 0.98
C29 H29A 0.98
C29 H29B 0.98
C29 H29C 0.98
C30 C35 1.390(9)
C30 C31 1.396(8)
C31 C32 1.400(11)
C31 H31 0.95
C32 C33 1.371(11)
C32 H32 0.95
C33 C34 1.386(9)
C33 H33 0.95
C34 C35 1.362(9)
C34 H34 0.95
C36 H36A 0.98
C36 H36B 0.98
C36 H36C 0.98
Zr1A N2A 2.054(4)
Zr1A N1A 2.068(4)
Zr1A O1A 2.389(4)
Zr1A O4A 2.430(4)
Zr1A Cl1A 2.4603(12)
Zr1A Cl2A 2.4628(12)
Si1A N1A 1.754(4)
Si1A C8A 1.869(6)
Si1A C9A 1.878(6)
Si1A C7A 1.895(7)
Si2A N1A 1.761(5)
Si2A C10A 1.865(6)
Si2A C11A 1.877(6)
Si2A C12A 1.898(5)
Si3A N2A 1.759(4)
Si3A C26A 1.860(5)
Si3A C27A 1.877(6)
Si3A C25A 1.892(5)
Si4A N2A 1.763(4)
Si4A C28A 1.868(5)
Si4A C29A 1.875(5)
Si4A C30A 1.900(5)
O1A C2A 1.419(6)
O1A C1A 1.451(8)
O2A C17A 1.363(7)
O2A C18A 1.429(7)
O3A C20A 1.377(7)
O3A C19A 1.422(7)
O4A C35A 1.431(6)
O4A C36A 1.442(7)
C1A H1A1 0.98
C1A H1A2 0.98
C1A H1A3 0.98
C2A C3A 1.389(9)
C2A C7A 1.393(9)
C3A C4A 1.384(10)
C3A H3A 0.95
C4A C5A 1.340(11)
C4A H4A 0.95
C5A C6A 1.397(11)
C5A H5A 0.95
C6A C7A 1.405(8)
C6A H6A 0.95
C8A H8A1 0.98
C8A H8A2 0.98
C8A H8A3 0.98
C9A H9A1 0.98
C9A H9A2 0.98
C9A H9A3 0.98
C10A H10D 0.98
C10A H10E 0.98
C10A H10F 0.98
C11A H11D 0.98
C11A H11E 0.98
C11A H11F 0.98
C12A C13A 1.377(8)
C12A C17A 1.410(7)
C13A C14A 1.380(8)
C13A H13A 0.95
C14A C15A 1.378(10)
C14A H14A 0.95
C15A C16A 1.374(10)
C15A H15A 0.95
C16A C17A 1.397(8)
C16A H16A 0.95
C18A H18D 0.98
C18A H18E 0.98
C18A H18F 0.98
C19A H19D 0.98
C19A H19E 0.98
C19A H19F 0.98
C20A C21A 1.389(8)
C20A C25A 1.401(7)
C21A C22A 1.378(10)
C21A H21A 0.95
C22A C23A 1.381(10)
C22A H22A 0.95
C23A C24A 1.390(8)
C23A H23A 0.95
C24A C25A 1.398(8)
C24A H24A 0.95
C26A H26D 0.98
C26A H26E 0.98
C26A H26F 0.98
C27A H27D 0.98
C27A H27E 0.98
C27A H27F 0.98
C28A H28D 0.98
C28A H28E 0.98
C28A H28F 0.98
C29A H29D 0.98
C29A H29E 0.98
C29A H29F 0.98
C30A C35A 1.384(8)
C30A C31A 1.408(7)
C31A C32A 1.365(8)
C31A H31A 0.95
C32A C33A 1.392(9)
C32A H32A 0.95
C33A C34A 1.380(8)
C33A H33A 0.95
C34A C35A 1.392(8)
C34A H34A 0.95
C36A H36D 0.98
C36A H36E 0.98
C36A H36F 0.98
Zr1B N2B 2.059(4)
Zr1B N1B 2.062(4)
Zr1B O1B 2.434(4)
Zr1B O4B 2.441(4)
Zr1B Cl1B 2.4524(12)
Zr1B Cl2B 2.4609(12)
Si1B N1B 1.757(4)
Si1B C9B 1.874(6)
Si1B C8B 1.883(5)
Si1B C7B 1.897(5)
Si2B N1B 1.759(4)
Si2B C11B 1.857(6)
Si2B C10B 1.866(6)
Si2B C12B 1.882(5)
Si3B N2B 1.770(4)
Si3B C26B 1.870(6)
Si3B C27B 1.876(6)
Si3B C25B 1.892(5)
Si4B N2B 1.748(4)
Si4B C28B 1.870(6)
Si4B C29B 1.874(6)
Si4B C30B 1.890(7)
O1B C2B 1.416(6)
O1B C1B 1.444(6)
O2B C17B 1.367(8)
O2B C18B 1.426(7)
O3B C20B 1.360(7)
O3B C19B 1.414(7)
O4B C35B 1.419(7)
O4B C36B 1.441(7)
C1B H1B1 0.98
C1B H1B2 0.98
C1B H1B3 0.98
C2B C3B 1.384(8)
C2B C7B 1.390(7)
C3B C4B 1.384(8)
C3B H3B 0.95
C4B C5B 1.378(9)
C4B H4B 0.95
C5B C6B 1.394(8)
C5B H5B 0.95
C6B C7B 1.400(7)
C6B H6B 0.95
C8B H8B1 0.98
C8B H8B2 0.98
C8B H8B3 0.98
C9B H9B1 0.98
C9B H9B2 0.98
C9B H9B3 0.98
C10B H10G 0.98
C10B H10H 0.98
C10B H10I 0.98
C11B H11G 0.98
C11B H11H 0.98
C11B H11I 0.98
C12B C13B 1.392(9)
C12B C17B 1.411(8)
C13B C14B 1.394(8)
C13B H13B 0.95
C14B C15B 1.395(10)
C14B H14B 0.95
C15B C16B 1.357(11)
C15B H15B 0.95
C16B C17B 1.394(9)
C16B H16B 0.95
C18B H18G 0.98
C18B H18H 0.98
C18B H18I 0.98
C19B H19G 0.98
C19B H19H 0.98
C19B H19I 0.98
C20B C21B 1.395(8)
C20B C25B 1.416(7)
C21B C22B 1.362(9)
C21B H21B 0.95
C22B C23B 1.402(9)
C22B H22B 0.95
C23B C24B 1.394(8)
C23B H23B 0.95
C24B C25B 1.392(8)
C24B H24B 0.95
C26B H26G 0.98
C26B H26H 0.98
C26B H26I 0.98
C27B H27G 0.98
C27B H27H 0.98
C27B H27I 0.98
C28B H28G 0.98
C28B H28H 0.98
C28B H28I 0.98
C29B H29G 0.98
C29B H29H 0.98
C29B H29I 0.98
C30B C35B 1.390(9)
C30B C31B 1.413(8)
C31B C32B 1.367(11)
C31B H31B 0.95
C32B C33B 1.369(13)
C32B H32B 0.95
C33B C34B 1.396(11)
C33B H33B 0.95
C34B C35B 1.391(9)
C34B H34B 0.95
C36B H36G 0.98
C36B H36H 0.98
C36B H36I 0.98
C1S C2S 1.39
C1S C6S 1.39
C1S C7S 1.487(13)
C2S C3S 1.39
C2S H2S 0.95
C3S C4S 1.39
C3S H3S 0.95
C4S C5S 1.39
C4S H4S 0.95
C5S C6S 1.39
C5S H5S 0.95
C6S H6S 0.95
C7S H7S1 0.98
C7S H7S2 0.98
C7S H7S3 0.98
C7S H7S4 0.98
C7S H7S5 0.98
C7S H7S6 0.98
C8S C9S 1.39
C8S C13S 1.39
C8S C14S 1.514(9)
C9S C10S 1.39
C9S H9S 0.95
C10S C11S 1.39
C10S H10S 0.95
C11S C12S 1.39
C11S H11S 0.95
C12S C13S 1.39
C12S H12S 0.95
C13S H13S 0.95
C14S H14C 0.98
C14S H14D 0.98
C14S H14E 0.98
C14S H14F 0.98
C14S H14G 0.98
C14S H14H 0.98
C15S C16S 1.39
C15S C20S 1.39
C15S C21S 1.502(10)
C16S C17S 1.39
C16S H16S 0.95
C17S C18S 1.39
C17S H17S 0.95
C18S C19S 1.39
C18S H18S 0.95
C19S C20S 1.39
C19S H19S 0.95
C20S H20S 0.95
C21S H21C 0.98
C21S H21D 0.98
C21S H21E 0.98
C21S H21F 0.98
C21S H21G 0.98
C21S H21H 0.98
C22S C28S 1.353(17)
C22S C23S 1.39
C22S C27S 1.39
C23S C24S 1.39
C23S H23S 0.95
C24S C25S 1.39
C24S H24S 0.95
C25S C26S 1.39
C25S H25S 0.95
C26S C27S 1.39
C26S H26S 0.95
C27S H27S 0.95
C28S H28J 0.98
C28S H28K 0.98
C28S H28L 0.98
C28S H28M 0.98
C28S H28N 0.98
C28S H28O 0.98
C29S C30S 1.39
C29S C34S 1.39
C29S C35S 1.509(10)
C30S C31S 1.39
C30S H30S 0.95
C31S C32S 1.39
C31S H31S 0.95
C32S C33S 1.39
C32S H32S 0.95
C33S C34S 1.39
C33S H33S 0.95
C34S H34S 0.95
C35S H35A 0.98
C35S H35B 0.98
C35S H35C 0.98
C35S H35D 0.98
C35S H35E 0.98
C35S H35F 0.98
C36S C37S 1.39
C36S C41S 1.39
C36S C42S 1.461(14)
C37S C38S 1.39
C37S H37S 0.95
C38S C39S 1.39
C38S H38S 0.95
C39S C40S 1.39
C39S H39S 0.95
C40S C41S 1.39
C40S H40S 0.95
C41S H41S 0.95
C42S H42A 0.98
C42S H42B 0.98
C42S H42C 0.98
C42S H42D 0.98
C42S H42E 0.98
C42S H42F 0.98
C43S C44S 1.39
C43S C48S 1.39
C43S C49S 1.534(11)
C44S C45S 1.39
C44S H44S 0.95
C45S C46S 1.39
C45S H45S 0.95
C46S C47S 1.39
C46S H46S 0.95
C47S C48S 1.39
C47S H47S 0.95
C48S H48S 0.95
C49S H49A 0.98
C49S H49B 0.98
C49S H49C 0.98
C49S H49D 0.98
C49S H49E 0.98
C49S H49F 0.98
C50S C51S 1.39
C50S C55S 1.39
C50S C56S 1.432(16)
C51S C52S 1.39
C51S H51S 0.95
C52S C53S 1.39
C52S H52S 0.95
C53S C54S 1.39
C53S H53S 0.95
C54S C55S 1.39
C54S H54S 0.95
C55S H55S 0.95
C56S H56A 0.98
C56S H56B 0.98
C56S H56C 0.98
C56S H56D 0.98
C56S H56E 0.98
C56S H56F 0.98
C57S C58S 1.39
C57S C62S 1.39
C57S C63S 1.5095
C58S C59S 1.39
C58S H58S 0.95
C59S C60S 1.39
C59S H59S 0.95
C60S C61S 1.39
C60S H60S 0.95
C61S C62S 1.39
C61S H61S 0.95
C62S H62S 0.95
C63S H63A 0.98
C63S H63B 0.98
C63S H63C 0.98
C63S H63D 0.98
C63S H63E 0.98
C63S H63F 0.98
C64S C65S 1.39
C64S C69S 1.39
C64S C70S 1.440(8)
C65S C66S 1.39
C65S H65S 0.95
C66S C67S 1.39
C66S H66S 0.95
C67S C68S 1.39
C67S H67S 0.95
C68S C69S 1.39
C68S H68S 0.95
C69S H69S 0.95
C70S H70A 0.98
C70S H70B 0.98
C70S H70C 0.98
C70S H70D 0.98
C70S H70E 0.98
C70S H70F 0.98
C71S C72S 1.39
C71S C76S 1.39
C71S C77S 1.467(9)
C72S C73S 1.39
C72S H72S 0.95
C73S C74S 1.39
C73S H73S 0.95
C74S C75S 1.39
C74S H74S 0.95
C75S C76S 1.39
C75S H75S 0.95
C76S H76S 0.95
C77S H77A 0.98
C77S H77B 0.98
C77S H77C 0.98
C77S H77D 0.98
C77S H77E 0.98
C77S H77F 0.98
